data_7026362
loop_
_publ_author_name
'Albrecht, Markus'
'Baumert, Miriam'
'Winkler, Henrick D. F.'
'Schalley, Christoph A.'
'Fr\"ohlich, Roland'

_publ_section_title
;
 Hierarchical self-assembly of metallo-dendrimers.
;
_journal_issue 31
_journal_name_full 'Dalton transactions (Cambridge, England : 2003)'
_journal_page_first 7220
_journal_page_last 7222
_journal_paper_doi 10.1039/c0dt00363h
_journal_volume 39
_journal_year 2010
_chemical_formula_sum 'C112 H122 Li4 N4 O41 Ti2'
_chemical_formula_weight 2303.70
_chemical_name_systematic
;
?
;
_space_group_IT_number 2
_symmetry_cell_setting triclinic
_symmetry_space_group_name_Hall '-P 1'
_symmetry_space_group_name_H-M 'P -1'
_atom_sites_solution_hydrogens geom
_atom_sites_solution_primary direct
_atom_sites_solution_secondary difmap
_audit_creation_method SHELXL-97
_cell_angle_alpha 101.847(2)
_cell_angle_beta 100.370(2)
_cell_angle_gamma 96.316(4)
_cell_formula_units_Z 2
_cell_length_a 12.7987(7)
_cell_length_b 16.9382(7)
_cell_length_c 27.3122(10)
_cell_measurement_reflns_used 16723
_cell_measurement_temperature 223(2)
_cell_measurement_theta_max 68.25
_cell_measurement_theta_min 0.88
_cell_volume 5633.3(4)
_computing_cell_refinement 'Collect (Nonius B.V., 1998)'
_computing_data_collection 'Collect (Nonius B.V., 1998)'
_computing_data_reduction 'Denzo-SMN (Otwinowski & Minor, 1997)'
_computing_molecular_graphics 'SCHAKAL (Keller, 1997)'
_computing_publication_material 'SHELXL-97 (Sheldrick, 1997)'
_computing_structure_refinement 'SHELXL-97 (Sheldrick, 1997)'
_computing_structure_solution 'SHELXS-97 (Sheldrick, 1990)'
_diffrn_ambient_temperature 223(2)
_diffrn_measured_fraction_theta_full 0.957
_diffrn_measured_fraction_theta_max 0.957
_diffrn_measurement_device_type 'Nonius KappaCCD APEXII'
_diffrn_measurement_method '\w and \f scans'
_diffrn_radiation_monochromator graphite
_diffrn_radiation_source 'fine-focus sealed tube'
_diffrn_radiation_type CuK\a
_diffrn_radiation_wavelength 1.54178
_diffrn_reflns_av_R_equivalents 0.090
_diffrn_reflns_av_sigmaI/netI 0.0425
_diffrn_reflns_limit_h_max 15
_diffrn_reflns_limit_h_min -12
_diffrn_reflns_limit_k_max 19
_diffrn_reflns_limit_k_min -19
_diffrn_reflns_limit_l_max 31
_diffrn_reflns_limit_l_min -32
_diffrn_reflns_number 73756
_diffrn_reflns_theta_full 68.17
_diffrn_reflns_theta_max 68.17
_diffrn_reflns_theta_min 3.60
_exptl_absorpt_coefficient_mu 1.957
_exptl_absorpt_correction_T_max 0.9436
_exptl_absorpt_correction_T_min 0.5082
_exptl_absorpt_correction_type multi-scan
_exptl_absorpt_process_details 'Denzo (Otwinowski, Borek, Majewski & Minor, 2003)'
_exptl_crystal_colour yellow
_exptl_crystal_density_diffrn 1.358
_exptl_crystal_density_method 'not measured'
_exptl_crystal_description plate
_exptl_crystal_F_000 2412
_exptl_crystal_size_max 0.40
_exptl_crystal_size_mid 0.15
_exptl_crystal_size_min 0.03
_refine_diff_density_max 0.626
_refine_diff_density_min -0.644
_refine_diff_density_rms 0.072
_refine_ls_extinction_method none
_refine_ls_goodness_of_fit_ref 1.033
_refine_ls_hydrogen_treatment constr
_refine_ls_matrix_type full
_refine_ls_number_parameters 1463
_refine_ls_number_reflns 19708
_refine_ls_number_restraints 7
_refine_ls_restrained_S_all 1.036
_refine_ls_R_factor_all 0.1019
_refine_ls_R_factor_gt 0.0810
_refine_ls_shift/su_max 0.002
_refine_ls_shift/su_mean 0.000
_refine_ls_structure_factor_coef Fsqd
_refine_ls_weighting_details 'calc w=1/[\s^2^(Fo^2^)+(0.1361P)^2^+4.9546P] where P=(Fo^2^+2Fc^2^)/3'
_refine_ls_weighting_scheme calc
_refine_ls_wR_factor_gt 0.2173
_refine_ls_wR_factor_ref 0.2397
_reflns_number_gt 14984
_reflns_number_total 19708
_reflns_threshold_expression >2sigma(I)
_cod_data_source_file c0dt00363h.txt
_cod_data_source_block fro4444
_cod_original_sg_symbol_H-M P-1
_cod_database_code 7026362

loop_
_symmetry_equiv_pos_as_xyz
'x, y, z'
'-x, -y, -z'

loop_
_atom_site_label
_atom_site_type_symbol
_atom_site_fract_x
_atom_site_fract_y
_atom_site_fract_z
_atom_site_U_iso_or_equiv
_atom_site_adp_type
_atom_site_occupancy
_atom_site_symmetry_multiplicity
_atom_site_calc_flag
_atom_site_refinement_flags
Li1 Li 0.7429(6) 0.7669(4) 0.2588(3) 0.0576(16) Uani 1 1 d .
Li2 Li 0.8444(6) 0.5866(4) 0.2112(3) 0.0621(17) Uani 1 1 d .
Li3 Li 0.8880(5) 0.6693(4) 0.3435(3) 0.0563(15) Uani 1 1 d .
Ti1 Ti 0.63530(5) 0.57820(4) 0.27308(3) 0.04882(19) Uani 1 1 d .
Ti2 Ti 1.01455(6) 0.76569(4) 0.26654(3) 0.05028(19) Uani 1 1 d .
O1A O 0.6757(2) 0.70170(15) 0.29950(10) 0.0507(6) Uani 1 1 d .
O2A O 0.5638(2) 0.59583(15) 0.32888(10) 0.0540(6) Uani 1 1 d .
C1A C 0.6282(3) 0.7329(2) 0.33726(14) 0.0490(8) Uani 1 1 d .
C2A C 0.5646(3) 0.6735(2) 0.35377(15) 0.0527(9) Uani 1 1 d .
C3A C 0.5090(3) 0.6955(3) 0.39206(16) 0.0608(10) Uani 1 1 d .
H3A H 0.4667 0.6555 0.4024 0.073 Uiso 1 1 calc R
C4A C 0.5163(4) 0.7778(3) 0.41515(17) 0.0647(11) Uani 1 1 d .
H4A H 0.4780 0.7935 0.4410 0.078 Uiso 1 1 calc R
C5A C 0.5787(4) 0.8358(3) 0.40059(16) 0.0614(10) Uani 1 1 d .
H5A H 0.5839 0.8909 0.4173 0.074 Uiso 1 1 calc R
C6A C 0.6357(3) 0.8154(2) 0.36110(15) 0.0515(9) Uani 1 1 d .
C7A C 0.6992(3) 0.8790(2) 0.34472(15) 0.0517(9) Uani 1 1 d .
O7A O 0.7379(2) 0.86918(16) 0.30682(10) 0.0579(7) Uani 1 1 d .
O8A O 0.7093(3) 0.95295(16) 0.37629(11) 0.0637(7) Uani 1 1 d .
C9A C 0.7741(4) 1.0189(2) 0.36478(17) 0.0654(11) Uani 1 1 d .
H9A1 H 0.7330 1.0373 0.3365 0.078 Uiso 1 1 calc R
H9A2 H 0.8380 0.9999 0.3542 0.078 Uiso 1 1 calc R
C10A C 0.8078(4) 1.0888(2) 0.41120(16) 0.0589(10) Uani 1 1 d .
C11A C 0.8717(4) 1.1579(2) 0.40766(17) 0.0609(10) Uani 1 1 d .
H11A H 0.8933 1.1603 0.3768 0.073 Uiso 1 1 calc R
C12A C 0.9036(3) 1.2230(2) 0.44898(17) 0.0564(10) Uani 1 1 d .
O12A O 0.9670(3) 1.28949(17) 0.44142(13) 0.0713(8) Uani 1 1 d .
C13A C 0.8736(4) 1.2214(2) 0.49523(17) 0.0597(10) Uani 1 1 d .
H13A H 0.8962 1.2661 0.5235 0.072 Uiso 1 1 calc R
C14A C 0.8095(4) 1.1522(2) 0.49860(16) 0.0616(10) Uani 1 1 d .
O14A O 0.7726(3) 1.14402(18) 0.54153(12) 0.0782(9) Uani 1 1 d .
C15A C 0.7771(4) 1.0859(3) 0.45678(17) 0.0651(11) Uani 1 1 d .
H15A H 0.7342 1.0390 0.4596 0.078 Uiso 1 1 calc R
C16A C 0.9857(4) 1.3641(3) 0.4787(2) 0.0779(13) Uani 1 1 d .
H16A H 0.9176 1.3815 0.4829 0.117 Uiso 1 1 calc R
H16B H 1.0286 1.4053 0.4678 0.117 Uiso 1 1 calc R
H16C H 1.0238 1.3563 0.5111 0.117 Uiso 1 1 calc R
C17A C 0.7926(4) 1.2113(3) 0.58391(17) 0.0717(12) Uani 1 1 d .
H17A H 0.8692 1.2309 0.5940 0.108 Uiso 1 1 calc R
H17B H 0.7671 1.1947 0.6122 0.108 Uiso 1 1 calc R
H17C H 0.7553 1.2546 0.5746 0.108 Uiso 1 1 calc R
O1B O 0.6958(2) 0.59312(15) 0.21156(10) 0.0510(6) Uani 1 1 d .
O2B O 0.5074(2) 0.56581(17) 0.22373(11) 0.0574(7) Uani 1 1 d .
C1B C 0.6207(3) 0.5784(2) 0.16765(14) 0.0505(9) Uani 1 1 d .
C2B C 0.5156(3) 0.5630(2) 0.17495(16) 0.0540(9) Uani 1 1 d .
C3B C 0.4289(3) 0.5452(3) 0.13343(17) 0.0664(11) Uani 1 1 d .
H3B H 0.3585 0.5330 0.1382 0.080 Uiso 1 1 calc R
C4B C 0.4476(4) 0.5457(3) 0.08510(18) 0.0762(13) Uani 1 1 d .
H4B H 0.3892 0.5346 0.0571 0.091 Uiso 1 1 calc R
C5B C 0.5494(4) 0.5619(3) 0.07765(17) 0.0698(12) Uani 1 1 d .
H5B H 0.5601 0.5620 0.0445 0.084 Uiso 1 1 calc R
C6B C 0.6408(3) 0.5789(2) 0.11929(15) 0.0560(9) Uani 1 1 d .
C7B C 0.7484(4) 0.5903(2) 0.10951(16) 0.0596(10) Uani 1 1 d .
O7B O 0.8311(2) 0.59126(17) 0.14059(11) 0.0631(7) Uani 1 1 d .
O8B O 0.7501(3) 0.5990(2) 0.06225(11) 0.0765(9) Uani 1 1 d .
C9B C 0.8539(4) 0.6034(3) 0.0465(2) 0.0820(14) Uani 1 1 d .
H9B1 H 0.9126 0.6194 0.0768 0.098 Uiso 1 1 calc R
H9B2 H 0.8593 0.6444 0.0261 0.098 Uiso 1 1 calc R
C10B C 0.8627(4) 0.5215(3) 0.01559(19) 0.0763(13) Uani 1 1 d .
C11B C 0.9045(4) 0.4648(4) 0.04097(19) 0.0801(14) Uani 1 1 d .
H11B H 0.9241 0.4768 0.0769 0.096 Uiso 1 1 calc R
C12B C 0.9165(4) 0.3904(4) 0.0121(2) 0.0789(13) Uani 1 1 d .
O12B O 0.9636(4) 0.3320(3) 0.03232(17) 0.1077(13) Uani 1 1 d .
C13B C 0.8832(4) 0.3701(3) -0.0410(2) 0.0770(13) Uani 1 1 d .
H13B H 0.8888 0.3183 -0.0599 0.092 Uiso 1 1 calc R
C14B C 0.8424(4) 0.4268(3) -0.06503(18) 0.0740(13) Uani 1 1 d .
O14B O 0.8131(3) 0.4157(3) -0.11649(12) 0.0917(11) Uani 1 1 d .
C15B C 0.8317(4) 0.5025(3) -0.03649(18) 0.0725(12) Uani 1 1 d .
H15B H 0.8029 0.5410 -0.0532 0.087 Uiso 1 1 calc R
C16B C 0.9932(8) 0.3466(6) 0.0871(3) 0.146(3) Uani 1 1 d .
H16D H 1.0501 0.3930 0.1000 0.220 Uiso 1 1 calc R
H16E H 1.0181 0.2987 0.0966 0.220 Uiso 1 1 calc R
H16F H 0.9312 0.3580 0.1017 0.220 Uiso 1 1 calc R
C17B C 0.8243(6) 0.3421(4) -0.1481(2) 0.1022(19) Uani 1 1 d .
H17D H 0.8995 0.3353 -0.1428 0.153 Uiso 1 1 calc R
H17E H 0.7984 0.3430 -0.1836 0.153 Uiso 1 1 calc R
H17F H 0.7828 0.2971 -0.1399 0.153 Uiso 1 1 calc R
O1C O 0.7892(2) 0.57276(14) 0.30754(10) 0.0497(6) Uani 1 1 d .
O2C O 0.6293(2) 0.46355(15) 0.26841(10) 0.0533(6) Uani 1 1 d .
C1C C 0.8049(3) 0.4979(2) 0.31441(14) 0.0484(8) Uani 1 1 d .
C2C C 0.7152(3) 0.4370(2) 0.29256(14) 0.0499(8) Uani 1 1 d .
C3C C 0.7178(3) 0.3579(2) 0.29681(16) 0.0559(9) Uani 1 1 d .
H3C H 0.6577 0.3176 0.2818 0.067 Uiso 1 1 calc R
C4C C 0.8112(4) 0.3380(2) 0.32378(17) 0.0626(11) Uani 1 1 d .
H4C H 0.8134 0.2840 0.3272 0.075 Uiso 1 1 calc R
C5C C 0.8992(3) 0.3963(2) 0.34522(16) 0.0583(10) Uani 1 1 d .
H5C H 0.9612 0.3817 0.3632 0.070 Uiso 1 1 calc R
C6C C 0.8993(3) 0.4778(2) 0.34096(14) 0.0504(9) Uani 1 1 d .
C7C C 0.9945(3) 0.5394(2) 0.36567(14) 0.0506(9) Uani 1 1 d .
O7C O 1.0017(2) 0.61246(15) 0.36891(11) 0.0576(7) Uani 1 1 d .
O8C O 1.0788(2) 0.50645(15) 0.38610(11) 0.0595(7) Uani 1 1 d .
C9C C 1.1779(3) 0.5629(2) 0.40895(16) 0.0559(9) Uani 1 1 d .
H9C1 H 1.1661 0.6061 0.4364 0.067 Uiso 1 1 calc R
H9C2 H 1.2033 0.5881 0.3831 0.067 Uiso 1 1 calc R
C10C C 1.2588(3) 0.5142(2) 0.42993(15) 0.0531(9) Uani 1 1 d .
C11C C 1.3270(3) 0.4817(2) 0.39973(17) 0.0584(10) Uani 1 1 d .
H11C H 1.3256 0.4927 0.3673 0.070 Uiso 1 1 calc R
C12C C 1.3974(3) 0.4328(3) 0.41822(18) 0.0628(10) Uani 1 1 d .
O12C O 1.4644(3) 0.3950(2) 0.39058(14) 0.0822(10) Uani 1 1 d .
C13C C 1.4015(4) 0.4184(3) 0.46590(17) 0.0637(11) Uani 1 1 d .
H13C H 1.4502 0.3855 0.4780 0.076 Uiso 1 1 calc R
C14C C 1.3348(3) 0.4517(2) 0.49659(16) 0.0578(10) Uani 1 1 d .
O14C O 1.3449(3) 0.4322(2) 0.54298(12) 0.0723(8) Uani 1 1 d .
C15C C 1.2620(3) 0.4992(2) 0.47802(15) 0.0540(9) Uani 1 1 d .
H15C H 1.2151 0.5211 0.4981 0.065 Uiso 1 1 calc R
C16C C 1.4567(5) 0.4025(4) 0.3391(2) 0.0870(15) Uani 1 1 d .
H16G H 1.3844 0.3807 0.3197 0.130 Uiso 1 1 calc R
H16H H 1.5075 0.3723 0.3238 0.130 Uiso 1 1 calc R
H16I H 1.4729 0.4596 0.3386 0.130 Uiso 1 1 calc R
C17C C 1.2785(4) 0.4628(3) 0.57594(18) 0.0711(12) Uani 1 1 d .
H17G H 1.2937 0.5220 0.5851 0.107 Uiso 1 1 calc R
H17H H 1.2922 0.4420 0.6067 0.107 Uiso 1 1 calc R
H17I H 1.2037 0.4456 0.5588 0.107 Uiso 1 1 calc R
O1D O 0.8634(2) 0.76332(15) 0.22564(9) 0.0519(6) Uani 1 1 d .
O2D O 1.0463(2) 0.78361(16) 0.20421(10) 0.0572(6) Uani 1 1 d .
C1D C 0.8631(3) 0.7833(2) 0.18044(15) 0.0520(9) Uani 1 1 d .
C2D C 0.9652(3) 0.7963(2) 0.16867(15) 0.0560(9) Uani 1 1 d .
C3D C 0.9787(4) 0.8197(3) 0.12456(17) 0.0653(11) Uani 1 1 d .
H3D H 1.0476 0.8288 0.1174 0.078 Uiso 1 1 calc R
C4D C 0.8879(5) 0.8295(3) 0.09058(18) 0.0777(13) Uani 1 1 d .
H4D H 0.8959 0.8451 0.0602 0.093 Uiso 1 1 calc R
C5D C 0.7877(4) 0.8166(3) 0.10101(17) 0.0714(12) Uani 1 1 d .
H5D H 0.7280 0.8235 0.0775 0.086 Uiso 1 1 calc R
C6D C 0.7718(3) 0.7935(2) 0.14586(15) 0.0557(9) Uani 1 1 d .
C7D C 0.6647(4) 0.7847(2) 0.15793(16) 0.0585(10) Uani 1 1 d .
O7D O 0.6439(2) 0.77536(17) 0.19862(11) 0.0619(7) Uani 1 1 d .
O8D O 0.5862(3) 0.7900(2) 0.11893(12) 0.0725(8) Uani 1 1 d .
C9D C 0.4783(4) 0.7805(4) 0.1284(2) 0.0799(14) Uani 1 1 d .
H9D1 H 0.4735 0.8217 0.1585 0.096 Uiso 1 1 calc R
H9D2 H 0.4597 0.7264 0.1347 0.096 Uiso 1 1 calc R
C10D C 0.4016(4) 0.7906(3) 0.08167(19) 0.0735(12) Uani 1 1 d .
C11D C 0.3964(4) 0.7392(3) 0.03462(19) 0.0765(13) Uani 1 1 d .
H11D H 0.4420 0.6994 0.0313 0.092 Uiso 1 1 calc R
C12D C 0.3233(4) 0.7469(3) -0.00783(19) 0.0747(13) Uani 1 1 d .
O12D O 0.3105(3) 0.7001(2) -0.05611(14) 0.0940(11) Uani 1 1 d .
C13D C 0.2550(4) 0.8046(3) -0.0029(2) 0.0798(14) Uani 1 1 d .
H13D H 0.2067 0.8106 -0.0317 0.096 Uiso 1 1 calc R
C14D C 0.2585(4) 0.8531(3) 0.0445(2) 0.0829(15) Uani 1 1 d .
O14D O 0.1924(4) 0.9108(3) 0.05415(16) 0.1167(16) Uani 1 1 d .
C15D C 0.3346(4) 0.8477(4) 0.0870(2) 0.0849(15) Uani 1 1 d .
H15D H 0.3396 0.8832 0.1189 0.102 Uiso 1 1 calc R
C16D C 0.3573(6) 0.6268(4) -0.0616(3) 0.107(2) Uani 1 1 d .
H16J H 0.4350 0.6405 -0.0535 0.161 Uiso 1 1 calc R
H16K H 0.3341 0.5952 -0.0966 0.161 Uiso 1 1 calc R
H16L H 0.3345 0.5950 -0.0386 0.161 Uiso 1 1 calc R
C17D C 0.1106(7) 0.9165(5) 0.0123(3) 0.140(3) Uani 1 1 d .
H17J H 0.1437 0.9368 -0.0129 0.211 Uiso 1 1 calc R
H17K H 0.0636 0.9536 0.0247 0.211 Uiso 1 1 calc R
H17L H 0.0691 0.8630 -0.0033 0.211 Uiso 1 1 calc R
O1E O 0.9805(2) 0.64130(14) 0.25236(10) 0.0509(6) Uani 1 1 d .
O2E O 1.1526(2) 0.73933(16) 0.29036(10) 0.0571(6) Uani 1 1 d .
C1E C 1.0676(3) 0.6049(2) 0.25882(15) 0.0512(9) Uani 1 1 d .
C2E C 1.1649(3) 0.6593(2) 0.27996(15) 0.0535(9) Uani 1 1 d .
C3E C 1.2624(3) 0.6313(3) 0.28751(17) 0.0627(11) Uani 1 1 d .
H3E H 1.3264 0.6680 0.3018 0.075 Uiso 1 1 calc R
C4E C 1.2645(4) 0.5480(3) 0.27363(19) 0.0711(12) Uani 1 1 d .
H4E H 1.3307 0.5284 0.2779 0.085 Uiso 1 1 calc R
C5E C 1.1724(4) 0.4946(3) 0.25396(18) 0.0659(11) Uani 1 1 d .
H5E H 1.1761 0.4384 0.2455 0.079 Uiso 1 1 calc R
C6E C 1.0710(3) 0.5209(2) 0.24576(16) 0.0558(9) Uani 1 1 d .
C7E C 0.9724(4) 0.4625(2) 0.22341(16) 0.0587(10) Uani 1 1 d .
O7E O 0.8823(2) 0.47883(17) 0.21098(12) 0.0632(7) Uani 1 1 d .
O8E O 0.9893(3) 0.38407(16) 0.21707(13) 0.0701(8) Uani 1 1 d .
C9E C 0.8954(4) 0.3230(3) 0.1967(2) 0.0766(13) Uani 1 1 d .
H9E1 H 0.8484 0.3387 0.1690 0.092 Uiso 1 1 calc R
H9E2 H 0.8551 0.3182 0.2235 0.092 Uiso 1 1 calc R
C10E C 0.9300(5) 0.2421(3) 0.17667(19) 0.0760(14) Uani 1 1 d .
C11E C 0.8484(6) 0.1783(3) 0.1510(2) 0.0891(16) Uani 1 1 d .
H11E H 0.7760 0.1860 0.1466 0.107 Uiso 1 1 calc R
C12E C 0.8768(7) 0.1023(3) 0.1319(2) 0.102(2) Uani 1 1 d .
O12E O 0.8046(6) 0.0353(3) 0.1067(2) 0.146(2) Uani 1 1 d .
C13E C 0.9839(7) 0.0913(4) 0.1383(2) 0.109(2) Uani 1 1 d .
H13E H 1.0022 0.0403 0.1247 0.131 Uiso 1 1 calc R
C14E C 1.0620(6) 0.1541(3) 0.1640(2) 0.0955(18) Uani 1 1 d .
O14E O 1.1698(5) 0.1488(3) 0.1731(2) 0.1249(17) Uani 1 1 d .
C15E C 1.0365(5) 0.2308(3) 0.18315(19) 0.0811(15) Uani 1 1 d .
H15E H 1.0912 0.2744 0.2003 0.097 Uiso 1 1 calc R
C16E C 0.6949(9) 0.0409(5) 0.1037(4) 0.153(4) Uani 1 1 d .
H16M H 0.6795 0.0497 0.1378 0.230 Uiso 1 1 calc R
H16N H 0.6520 -0.0093 0.0825 0.230 Uiso 1 1 calc R
H16O H 0.6775 0.0863 0.0887 0.230 Uiso 1 1 calc R
C17E C 1.2008(9) 0.0700(5) 0.1583(5) 0.183(5) Uani 1 1 d .
H17M H 1.1935 0.0397 0.1843 0.275 Uiso 1 1 calc R
H17N H 1.2750 0.0765 0.1546 0.275 Uiso 1 1 calc R
H17O H 1.1549 0.0405 0.1260 0.275 Uiso 1 1 calc R
O1F O 0.9428(2) 0.76784(14) 0.32718(10) 0.0497(6) Uani 1 1 d .
O2F O 1.0528(2) 0.87761(16) 0.30071(10) 0.0570(6) Uani 1 1 d .
C1F C 0.9652(3) 0.8401(2) 0.36153(14) 0.0491(8) Uani 1 1 d .
C2F C 1.0286(3) 0.9010(2) 0.34683(15) 0.0536(9) Uani 1 1 d .
C3F C 1.0598(4) 0.9782(2) 0.37810(16) 0.0613(10) Uani 1 1 d .
H3F H 1.1026 1.0183 0.3681 0.074 Uiso 1 1 calc R
C4F C 1.0274(4) 0.9963(2) 0.42434(17) 0.0682(12) Uani 1 1 d .
H4F H 1.0481 1.0490 0.4456 0.082 Uiso 1 1 calc R
C5F C 0.9648(4) 0.9375(2) 0.43961(16) 0.0630(11) Uani 1 1 d .
H5F H 0.9426 0.9510 0.4709 0.076 Uiso 1 1 calc R
C6F C 0.9339(3) 0.8575(2) 0.40874(14) 0.0517(9) Uani 1 1 d .
C7F C 0.8745(3) 0.7950(2) 0.42764(14) 0.0513(9) Uani 1 1 d .
O7F O 0.8537(2) 0.72262(15) 0.40639(10) 0.0560(6) Uani 1 1 d .
O8F O 0.8450(2) 0.82339(16) 0.47189(10) 0.0587(7) Uani 1 1 d .
C9F C 0.7856(4) 0.7621(3) 0.49084(16) 0.0615(10) Uani 1 1 d .
H9F1 H 0.8264 0.7169 0.4932 0.074 Uiso 1 1 calc R
H9F2 H 0.7165 0.7404 0.4671 0.074 Uiso 1 1 calc R
C10F C 0.7669(3) 0.8001(2) 0.54273(17) 0.0593(10) Uani 1 1 d .
C11F C 0.7953(4) 0.7625(3) 0.58287(17) 0.0633(10) Uani 1 1 d .
H11F H 0.8324 0.7175 0.5782 0.076 Uiso 1 1 calc R
C12F C 0.7690(4) 0.7913(3) 0.62972(18) 0.0684(11) Uani 1 1 d .
O12F O 0.7949(3) 0.7580(2) 0.67128(13) 0.0883(10) Uani 1 1 d .
C13F C 0.7160(4) 0.8577(3) 0.63649(19) 0.0719(12) Uani 1 1 d .
H13F H 0.6973 0.8768 0.6681 0.086 Uiso 1 1 calc R
C14F C 0.6901(4) 0.8962(3) 0.5975(2) 0.0700(12) Uani 1 1 d .
O14F O 0.6360(3) 0.9608(2) 0.60808(16) 0.0885(10) Uani 1 1 d .
C15F C 0.7131(4) 0.8679(3) 0.54950(18) 0.0654(11) Uani 1 1 d .
H15F H 0.6931 0.8935 0.5226 0.078 Uiso 1 1 calc R
C16F C 0.8652(5) 0.6989(3) 0.6683(2) 0.0915(16) Uani 1 1 d .
H16P H 0.8316 0.6514 0.6413 0.137 Uiso 1 1 calc R
H16Q H 0.8803 0.6828 0.7006 0.137 Uiso 1 1 calc R
H16R H 0.9318 0.7219 0.6608 0.137 Uiso 1 1 calc R
C17F C 0.6241(6) 1.0090(4) 0.5733(3) 0.121(3) Uani 1 1 d .
H17P H 0.6913 1.0191 0.5623 0.181 Uiso 1 1 calc R
H17Q H 0.6048 1.0606 0.5891 0.181 Uiso 1 1 calc R
H17R H 0.5680 0.9815 0.5440 0.181 Uiso 1 1 calc R
Li4 Li 0.5719(8) 0.1171(5) 0.2558(4) 0.086(2) Uani 1 1 d .
O101 O 0.6059(3) 0.1817(2) 0.32652(15) 0.0933(11) Uani 1 1 d .
C102 C 0.5783(4) 0.1705(4) 0.3661(2) 0.0816(14) Uani 1 1 d .
H102 H 0.5388 0.1195 0.3644 0.098 Uiso 1 1 calc R
N103 N 0.5996(3) 0.2240(3) 0.41004(16) 0.0727(10) Uani 1 1 d .
C104 C 0.6612(4) 0.3030(3) 0.4161(2) 0.0793(13) Uani 1 1 d .
H10A H 0.6739 0.3098 0.3832 0.119 Uiso 1 1 calc R
H10B H 0.7295 0.3074 0.4394 0.119 Uiso 1 1 calc R
H10C H 0.6218 0.3451 0.4298 0.119 Uiso 1 1 calc R
C105 C 0.5615(5) 0.2071(4) 0.4545(2) 0.0932(16) Uani 1 1 d .
H10D H 0.5032 0.2376 0.4604 0.140 Uiso 1 1 calc R
H10E H 0.6199 0.2233 0.4844 0.140 Uiso 1 1 calc R
H10F H 0.5359 0.1492 0.4485 0.140 Uiso 1 1 calc R
O111 O 0.5161(5) 0.1854(3) 0.21369(19) 0.1244(16) Uani 1 1 d .
C112 C 0.4497(6) 0.2344(4) 0.2141(3) 0.106(2) Uani 1 1 d .
H112 H 0.3926 0.2254 0.2306 0.127 Uiso 1 1 calc R
N113 N 0.4538(5) 0.2960(3) 0.1936(2) 0.1023(16) Uani 1 1 d .
C114 C 0.5393(8) 0.3139(5) 0.1668(3) 0.130(3) Uani 1 1 d .
H11G H 0.5815 0.2696 0.1640 0.194 Uiso 1 1 calc R
H11H H 0.5851 0.3643 0.1858 0.194 Uiso 1 1 calc R
H11I H 0.5079 0.3196 0.1329 0.194 Uiso 1 1 calc R
C115 C 0.3779(7) 0.3529(5) 0.1974(3) 0.134(3) Uani 1 1 d .
H11J H 0.3203 0.3320 0.2122 0.200 Uiso 1 1 calc R
H11K H 0.3482 0.3600 0.1636 0.200 Uiso 1 1 calc R
H11L H 0.4141 0.4051 0.2190 0.200 Uiso 1 1 calc R
O121 O 0.4661(5) 0.0242(3) 0.2541(2) 0.1409(19) Uani 1 1 d .
C122 C 0.4727(6) -0.0471(4) 0.2563(3) 0.1058(19) Uani 1 1 d .
H122 H 0.5402 -0.0642 0.2569 0.127 Uiso 1 1 calc R
N123 N 0.3927(4) -0.0999(3) 0.2577(2) 0.0968(14) Uani 1 1 d .
C124 C 0.4082(7) -0.1833(4) 0.2618(3) 0.119(2) Uani 1 1 d .
H12A H 0.4794 -0.1923 0.2567 0.178 Uiso 1 1 calc R
H12B H 0.3546 -0.2223 0.2359 0.178 Uiso 1 1 calc R
H12C H 0.4008 -0.1902 0.2954 0.178 Uiso 1 1 calc R
C125 C 0.2859(7) -0.0793(6) 0.2585(5) 0.160(4) Uani 1 1 d .
H12D H 0.2880 -0.0209 0.2618 0.241 Uiso 1 1 calc R
H12E H 0.2612 -0.0947 0.2872 0.241 Uiso 1 1 calc R
H12F H 0.2370 -0.1083 0.2269 0.241 Uiso 1 1 calc R
O131 O 0.6965(6) 0.0775(5) 0.2403(2) 0.145(2) Uani 1 1 d .
C132 C 0.7946(9) 0.1066(5) 0.2559(3) 0.121(3) Uani 1 1 d .
H132 H 0.8139 0.1628 0.2704 0.145 Uiso 1 1 calc R
N133 N 0.8713(4) 0.0607(2) 0.25262(17) 0.0837(12) Uani 1 1 d .
C134 C 0.8513(7) -0.0243(3) 0.2301(3) 0.120(2) Uani 1 1 d .
H13G H 0.7754 -0.0444 0.2255 0.179 Uiso 1 1 calc R
H13H H 0.8928 -0.0526 0.2523 0.179 Uiso 1 1 calc R
H13I H 0.8720 -0.0339 0.1972 0.179 Uiso 1 1 calc R
C135 C 0.9793(7) 0.1009(6) 0.2739(3) 0.158(4) Uani 1 1 d .
H13J H 0.9805 0.1595 0.2810 0.237 Uiso 1 1 calc R
H13K H 1.0245 0.0856 0.2496 0.237 Uiso 1 1 calc R
H13L H 1.0060 0.0847 0.3053 0.237 Uiso 1 1 calc R
C201 C 0.4234(18) 0.0591(14) 0.0557(10) 0.371(13) Uiso 1 1 d D
H20A H 0.4586 0.0229 0.0339 0.557 Uiso 1 1 calc R
H20B H 0.3527 0.0317 0.0556 0.557 Uiso 1 1 calc R
H20C H 0.4659 0.0739 0.0903 0.557 Uiso 1 1 calc R
C202 C 0.4123(19) 0.1352(15) 0.0357(12) 0.427(17) Uiso 1 1 d D
H20D H 0.4763 0.1763 0.0508 0.513 Uiso 1 1 calc R
H20E H 0.4043 0.1225 -0.0015 0.513 Uiso 1 1 calc R
O203 O 0.3206(13) 0.1647(10) 0.0495(7) 0.348(7) Uiso 1 1 d D
C204 C 0.3073(18) 0.2445(12) 0.0443(10) 0.358(12) Uiso 1 1 d D
H20F H 0.3021 0.2492 0.0088 0.430 Uiso 1 1 calc R
H20G H 0.3662 0.2852 0.0665 0.430 Uiso 1 1 calc R
C205 C 0.2021(17) 0.2531(13) 0.0613(9) 0.365(12) Uiso 1 1 d D
H20H H 0.1829 0.3062 0.0588 0.548 Uiso 1 1 calc R
H20I H 0.2098 0.2480 0.0964 0.548 Uiso 1 1 calc R
H20J H 0.1462 0.2107 0.0394 0.548 Uiso 1 1 calc R

loop_
_atom_site_aniso_label
_atom_site_aniso_U_11
_atom_site_aniso_U_22
_atom_site_aniso_U_33
_atom_site_aniso_U_23
_atom_site_aniso_U_13
_atom_site_aniso_U_12
Li1 0.076(4) 0.048(4) 0.056(4) 0.018(3) 0.017(3) 0.027(3)
Li2 0.061(4) 0.050(4) 0.075(4) 0.009(3) 0.011(3) 0.022(3)
Li3 0.062(4) 0.046(3) 0.059(4) 0.012(3) 0.004(3) 0.016(3)
Ti1 0.0548(4) 0.0381(3) 0.0550(4) 0.0126(3) 0.0078(3) 0.0158(3)
Ti2 0.0577(4) 0.0389(4) 0.0548(4) 0.0106(3) 0.0089(3) 0.0148(3)
O1A 0.0606(15) 0.0398(13) 0.0535(14) 0.0087(11) 0.0123(12) 0.0184(11)
O2A 0.0595(15) 0.0416(14) 0.0623(16) 0.0149(12) 0.0098(12) 0.0123(12)
C1A 0.055(2) 0.047(2) 0.048(2) 0.0143(16) 0.0062(16) 0.0201(17)
C2A 0.057(2) 0.047(2) 0.055(2) 0.0126(17) 0.0057(17) 0.0184(17)
C3A 0.064(2) 0.065(3) 0.058(2) 0.016(2) 0.0177(19) 0.019(2)
C4A 0.073(3) 0.064(3) 0.061(2) 0.010(2) 0.023(2) 0.022(2)
C5A 0.072(3) 0.051(2) 0.059(2) 0.0018(19) 0.015(2) 0.022(2)
C6A 0.058(2) 0.044(2) 0.054(2) 0.0110(16) 0.0083(17) 0.0186(17)
C7A 0.062(2) 0.0391(19) 0.054(2) 0.0095(16) 0.0058(18) 0.0216(17)
O7A 0.0757(18) 0.0447(14) 0.0560(16) 0.0118(12) 0.0132(14) 0.0205(13)
O8A 0.086(2) 0.0411(14) 0.0642(17) 0.0053(12) 0.0196(15) 0.0165(14)
C9A 0.094(3) 0.039(2) 0.066(3) 0.0116(18) 0.021(2) 0.017(2)
C10A 0.078(3) 0.043(2) 0.060(2) 0.0124(17) 0.014(2) 0.0225(19)
C11A 0.079(3) 0.047(2) 0.063(2) 0.0157(19) 0.018(2) 0.022(2)
C12A 0.061(2) 0.037(2) 0.074(3) 0.0142(18) 0.0119(19) 0.0199(17)
O12A 0.081(2) 0.0479(16) 0.087(2) 0.0136(15) 0.0245(17) 0.0118(15)
C13A 0.075(3) 0.037(2) 0.067(3) 0.0103(18) 0.010(2) 0.0176(19)
C14A 0.088(3) 0.040(2) 0.058(2) 0.0131(17) 0.012(2) 0.019(2)
O14A 0.125(3) 0.0494(17) 0.0580(17) 0.0083(13) 0.0248(18) 0.0029(17)
C15A 0.090(3) 0.042(2) 0.064(3) 0.0151(19) 0.013(2) 0.016(2)
C16A 0.085(3) 0.050(2) 0.094(4) 0.007(2) 0.019(3) 0.007(2)
C17A 0.096(3) 0.057(3) 0.060(3) 0.009(2) 0.014(2) 0.012(2)
O1B 0.0535(14) 0.0439(13) 0.0538(14) 0.0092(11) 0.0044(11) 0.0145(11)
O2B 0.0567(15) 0.0569(16) 0.0619(16) 0.0188(13) 0.0100(12) 0.0171(13)
C1B 0.058(2) 0.0411(19) 0.050(2) 0.0082(16) 0.0015(17) 0.0173(16)
C2B 0.051(2) 0.049(2) 0.061(2) 0.0147(18) 0.0033(17) 0.0171(17)
C3B 0.051(2) 0.077(3) 0.069(3) 0.019(2) -0.0013(19) 0.014(2)
C4B 0.067(3) 0.093(4) 0.063(3) 0.018(2) -0.006(2) 0.018(3)
C5B 0.073(3) 0.079(3) 0.054(2) 0.014(2) 0.004(2) 0.017(2)
C6B 0.061(2) 0.053(2) 0.054(2) 0.0108(17) 0.0074(18) 0.0161(18)
C7B 0.071(3) 0.048(2) 0.056(2) 0.0044(18) 0.011(2) 0.0123(19)
O7B 0.0635(17) 0.0582(17) 0.0640(17) 0.0061(13) 0.0099(14) 0.0137(13)
O8B 0.080(2) 0.094(2) 0.0526(17) 0.0093(16) 0.0158(15) 0.0121(17)
C9B 0.085(3) 0.087(4) 0.069(3) 0.001(3) 0.029(3) 0.000(3)
C10B 0.068(3) 0.089(3) 0.068(3) 0.006(3) 0.018(2) 0.007(3)
C11B 0.080(3) 0.096(4) 0.059(3) 0.010(3) 0.016(2) 0.003(3)
C12B 0.077(3) 0.093(4) 0.073(3) 0.033(3) 0.014(2) 0.013(3)
O12B 0.120(3) 0.119(3) 0.099(3) 0.050(3) 0.022(2) 0.031(3)
C13B 0.072(3) 0.082(3) 0.078(3) 0.014(3) 0.017(2) 0.018(3)
C14B 0.064(3) 0.094(4) 0.060(3) 0.004(2) 0.012(2) 0.019(2)
O14B 0.097(2) 0.113(3) 0.0583(19) -0.0030(18) 0.0061(17) 0.046(2)
C15B 0.070(3) 0.084(3) 0.061(3) 0.006(2) 0.017(2) 0.015(2)
C16B 0.182(8) 0.199(9) 0.088(5) 0.080(5) 0.031(5) 0.062(7)
C17B 0.133(5) 0.103(4) 0.062(3) -0.005(3) 0.016(3) 0.036(4)
O1C 0.0606(15) 0.0327(12) 0.0575(14) 0.0130(11) 0.0084(12) 0.0157(11)
O2C 0.0546(14) 0.0397(13) 0.0655(16) 0.0132(12) 0.0071(12) 0.0132(11)
C1C 0.062(2) 0.0352(18) 0.052(2) 0.0121(15) 0.0152(17) 0.0171(16)
C2C 0.058(2) 0.0411(19) 0.054(2) 0.0138(16) 0.0124(17) 0.0169(17)
C3C 0.063(2) 0.0380(19) 0.068(2) 0.0125(17) 0.0142(19) 0.0121(17)
C4C 0.076(3) 0.039(2) 0.079(3) 0.0191(19) 0.017(2) 0.022(2)
C5C 0.066(2) 0.045(2) 0.070(3) 0.0199(19) 0.014(2) 0.0230(19)
C6C 0.059(2) 0.0409(19) 0.056(2) 0.0155(16) 0.0096(17) 0.0215(17)
C7C 0.059(2) 0.044(2) 0.055(2) 0.0181(16) 0.0102(17) 0.0250(17)
O7C 0.0637(16) 0.0394(14) 0.0701(17) 0.0173(12) 0.0028(13) 0.0190(12)
O8C 0.0574(15) 0.0421(14) 0.0785(18) 0.0191(13) 0.0000(13) 0.0187(12)
C9C 0.057(2) 0.043(2) 0.068(2) 0.0157(18) 0.0057(18) 0.0168(17)
C10C 0.056(2) 0.042(2) 0.061(2) 0.0128(17) 0.0068(18) 0.0157(17)
C11C 0.062(2) 0.055(2) 0.064(2) 0.0212(19) 0.0112(19) 0.0211(19)
C12C 0.062(2) 0.057(2) 0.075(3) 0.019(2) 0.017(2) 0.027(2)
O12C 0.086(2) 0.096(2) 0.087(2) 0.0367(19) 0.0335(18) 0.0539(19)
C13C 0.067(3) 0.060(3) 0.072(3) 0.028(2) 0.010(2) 0.028(2)
C14C 0.064(2) 0.047(2) 0.063(2) 0.0182(18) 0.0053(19) 0.0145(18)
O14C 0.085(2) 0.075(2) 0.0698(19) 0.0326(16) 0.0157(16) 0.0376(17)
C15C 0.060(2) 0.045(2) 0.059(2) 0.0131(17) 0.0085(18) 0.0186(17)
C16C 0.092(4) 0.103(4) 0.084(3) 0.030(3) 0.039(3) 0.045(3)
C17C 0.092(3) 0.066(3) 0.064(3) 0.024(2) 0.018(2) 0.027(2)
O1D 0.0655(16) 0.0440(14) 0.0494(14) 0.0141(11) 0.0103(12) 0.0186(12)
O2D 0.0605(16) 0.0478(15) 0.0626(16) 0.0109(12) 0.0090(13) 0.0145(12)
C1D 0.066(2) 0.0359(18) 0.055(2) 0.0106(16) 0.0100(18) 0.0152(17)
C2D 0.070(3) 0.042(2) 0.058(2) 0.0120(17) 0.0117(19) 0.0156(18)
C3D 0.077(3) 0.062(3) 0.061(2) 0.019(2) 0.018(2) 0.017(2)
C4D 0.104(4) 0.083(3) 0.057(3) 0.028(2) 0.020(3) 0.027(3)
C5D 0.090(3) 0.070(3) 0.058(3) 0.025(2) 0.006(2) 0.026(2)
C6D 0.071(3) 0.047(2) 0.050(2) 0.0130(17) 0.0048(18) 0.0208(19)
C7D 0.073(3) 0.046(2) 0.056(2) 0.0135(18) 0.002(2) 0.0248(19)
O7D 0.0700(18) 0.0603(17) 0.0583(17) 0.0166(13) 0.0076(13) 0.0261(14)
O8D 0.0721(19) 0.086(2) 0.0638(18) 0.0264(16) 0.0033(14) 0.0298(16)
C9D 0.072(3) 0.101(4) 0.072(3) 0.031(3) 0.007(2) 0.031(3)
C10D 0.070(3) 0.082(3) 0.071(3) 0.028(3) 0.002(2) 0.025(2)
C11D 0.081(3) 0.074(3) 0.076(3) 0.022(3) 0.005(2) 0.029(3)
C12D 0.082(3) 0.074(3) 0.066(3) 0.017(2) 0.005(2) 0.022(3)
O12D 0.116(3) 0.084(2) 0.075(2) 0.0098(19) 0.003(2) 0.035(2)
C13D 0.086(3) 0.079(3) 0.074(3) 0.023(3) -0.002(2) 0.030(3)
C14D 0.088(3) 0.083(3) 0.079(3) 0.022(3) 0.001(3) 0.040(3)
O14D 0.131(3) 0.124(3) 0.094(3) 0.014(2) -0.004(2) 0.081(3)
C15D 0.093(4) 0.088(4) 0.071(3) 0.017(3) -0.001(3) 0.034(3)
C16D 0.136(5) 0.091(4) 0.098(4) 0.012(3) 0.026(4) 0.045(4)
C17D 0.141(6) 0.164(7) 0.116(5) 0.028(5) -0.012(5) 0.099(6)
O1E 0.0530(14) 0.0388(13) 0.0608(15) 0.0095(11) 0.0074(11) 0.0179(11)
O2E 0.0604(16) 0.0454(14) 0.0632(16) 0.0103(12) 0.0075(12) 0.0111(12)
C1E 0.057(2) 0.046(2) 0.054(2) 0.0150(16) 0.0107(17) 0.0185(17)
C2E 0.060(2) 0.053(2) 0.053(2) 0.0177(17) 0.0108(17) 0.0199(18)
C3E 0.056(2) 0.065(3) 0.073(3) 0.025(2) 0.011(2) 0.023(2)
C4E 0.067(3) 0.076(3) 0.086(3) 0.034(3) 0.020(2) 0.039(3)
C5E 0.072(3) 0.056(2) 0.082(3) 0.028(2) 0.020(2) 0.033(2)
C6E 0.066(2) 0.045(2) 0.063(2) 0.0166(18) 0.0152(19) 0.0241(19)
C7E 0.078(3) 0.045(2) 0.060(2) 0.0150(18) 0.019(2) 0.026(2)
O7E 0.0678(18) 0.0476(15) 0.0752(19) 0.0121(13) 0.0130(14) 0.0202(13)
O8E 0.085(2) 0.0395(15) 0.090(2) 0.0158(14) 0.0201(17) 0.0236(14)
C9E 0.096(4) 0.046(2) 0.092(3) 0.013(2) 0.030(3) 0.017(2)
C10E 0.120(4) 0.043(2) 0.069(3) 0.015(2) 0.021(3) 0.022(3)
C11E 0.133(5) 0.055(3) 0.077(3) 0.017(2) 0.012(3) 0.015(3)
C12E 0.169(7) 0.049(3) 0.076(3) 0.009(2) 0.002(4) 0.017(4)
O12E 0.207(6) 0.057(3) 0.136(4) -0.005(2) -0.030(4) 0.014(3)
C13E 0.181(7) 0.066(4) 0.083(4) 0.014(3) 0.017(4) 0.054(4)
C14E 0.150(6) 0.060(3) 0.082(4) 0.012(3) 0.027(4) 0.042(4)
O14E 0.156(4) 0.089(3) 0.133(4) 0.006(3) 0.031(3) 0.071(3)
C15E 0.124(4) 0.054(3) 0.074(3) 0.018(2) 0.027(3) 0.037(3)
C16E 0.179(9) 0.084(5) 0.153(8) 0.007(5) -0.031(7) -0.018(6)
C17E 0.200(10) 0.103(6) 0.242(11) -0.008(6) 0.047(8) 0.091(7)
O1F 0.0581(14) 0.0330(12) 0.0556(14) 0.0063(10) 0.0073(11) 0.0110(11)
O2F 0.0684(17) 0.0451(14) 0.0591(16) 0.0131(12) 0.0136(13) 0.0132(12)
C1F 0.059(2) 0.0379(19) 0.049(2) 0.0081(15) 0.0027(16) 0.0168(16)
C2F 0.067(2) 0.040(2) 0.053(2) 0.0121(16) 0.0054(18) 0.0131(17)
C3F 0.080(3) 0.041(2) 0.059(2) 0.0090(18) 0.009(2) 0.0074(19)
C4F 0.098(3) 0.038(2) 0.060(3) 0.0042(18) 0.004(2) 0.006(2)
C5F 0.091(3) 0.041(2) 0.056(2) 0.0061(17) 0.015(2) 0.015(2)
C6F 0.063(2) 0.0393(19) 0.050(2) 0.0088(16) 0.0046(17) 0.0127(17)
C7F 0.058(2) 0.045(2) 0.049(2) 0.0089(16) 0.0020(16) 0.0190(17)
O7F 0.0727(17) 0.0402(14) 0.0557(15) 0.0112(12) 0.0107(13) 0.0150(12)
O8F 0.0749(18) 0.0467(15) 0.0543(15) 0.0077(12) 0.0147(13) 0.0138(13)
C9F 0.073(3) 0.050(2) 0.063(2) 0.0138(19) 0.015(2) 0.012(2)
C10F 0.062(2) 0.050(2) 0.067(3) 0.0109(19) 0.0156(19) 0.0140(19)
C11F 0.068(3) 0.062(3) 0.063(3) 0.015(2) 0.015(2) 0.019(2)
C12F 0.075(3) 0.066(3) 0.064(3) 0.014(2) 0.013(2) 0.014(2)
O12F 0.109(3) 0.096(3) 0.071(2) 0.0308(19) 0.0210(19) 0.036(2)
C13F 0.080(3) 0.072(3) 0.067(3) 0.012(2) 0.024(2) 0.015(2)
C14F 0.066(3) 0.055(3) 0.091(3) 0.010(2) 0.024(2) 0.020(2)
O14F 0.097(3) 0.063(2) 0.117(3) 0.021(2) 0.040(2) 0.0335(18)
C15F 0.070(3) 0.057(2) 0.073(3) 0.018(2) 0.017(2) 0.017(2)
C16F 0.117(4) 0.076(3) 0.082(3) 0.024(3) 0.004(3) 0.030(3)
C17F 0.148(6) 0.075(4) 0.181(7) 0.057(4) 0.084(6) 0.057(4)
Li4 0.104(6) 0.058(5) 0.095(6) 0.017(4) 0.015(5) 0.018(4)
O101 0.107(3) 0.089(3) 0.084(2) 0.019(2) 0.024(2) 0.007(2)
C102 0.075(3) 0.078(3) 0.097(4) 0.029(3) 0.021(3) 0.011(3)
N103 0.071(2) 0.074(3) 0.078(3) 0.023(2) 0.017(2) 0.020(2)
C104 0.078(3) 0.067(3) 0.092(4) 0.020(3) 0.009(3) 0.021(3)
C105 0.080(3) 0.116(5) 0.091(4) 0.034(3) 0.023(3) 0.019(3)
O111 0.160(4) 0.083(3) 0.119(4) 0.024(2) -0.011(3) 0.033(3)
C112 0.127(5) 0.075(4) 0.099(4) 0.016(3) -0.007(4) 0.007(4)
N113 0.136(4) 0.073(3) 0.084(3) 0.015(3) -0.008(3) 0.014(3)
C114 0.187(8) 0.104(5) 0.091(5) 0.012(4) 0.030(5) 0.009(5)
C115 0.158(7) 0.097(5) 0.134(6) 0.025(4) -0.015(5) 0.047(5)
O121 0.181(5) 0.083(3) 0.158(5) 0.040(3) 0.037(4) -0.009(3)
C122 0.109(5) 0.096(5) 0.104(5) 0.026(4) 0.010(4) -0.010(4)
N123 0.088(3) 0.086(3) 0.108(4) 0.024(3) 0.010(3) -0.011(3)
C124 0.138(6) 0.097(5) 0.118(5) 0.047(4) 0.004(4) 0.000(4)
C125 0.114(6) 0.141(8) 0.228(11) 0.038(7) 0.044(7) 0.022(5)
O131 0.160(5) 0.184(6) 0.117(4) 0.047(4) 0.044(4) 0.086(5)
C132 0.211(9) 0.090(5) 0.072(4) 0.025(3) 0.029(5) 0.057(6)
N133 0.123(4) 0.054(2) 0.080(3) 0.025(2) 0.021(3) 0.022(2)
C134 0.191(8) 0.055(3) 0.121(5) 0.023(3) 0.046(5) 0.027(4)
C135 0.148(7) 0.179(9) 0.126(6) 0.054(6) -0.001(5) -0.053(7)

loop_
_atom_type_symbol
_atom_type_description
_atom_type_scat_dispersion_real
_atom_type_scat_dispersion_imag
_atom_type_scat_source
C C 0.0181 0.0091 'International Tables Vol C Tables 4.2.6.8 and 6.1.1.4'
H H 0.0000 0.0000 'International Tables Vol C Tables 4.2.6.8 and 6.1.1.4'
Li Li 0.0008 0.0003 'International Tables Vol C Tables 4.2.6.8 and 6.1.1.4'
O O 0.0492 0.0322 'International Tables Vol C Tables 4.2.6.8 and 6.1.1.4'
Ti Ti 0.2191 1.8069 'International Tables Vol C Tables 4.2.6.8 and 6.1.1.4'
N N 0.0311 0.0180 'International Tables Vol C Tables 4.2.6.8 and 6.1.1.4'

loop_
_geom_angle_atom_site_label_1
_geom_angle_atom_site_label_2
_geom_angle_atom_site_label_3
_geom_angle
O1D Li1 O7D 93.9(3)
O1D Li1 O1A 136.4(3)
O7D Li1 O1A 112.5(4)
O1D Li1 O7A 117.1(4)
O7D Li1 O7A 101.5(3)
O1A Li1 O7A 91.9(3)
O1D Li1 Ti2 30.68(15)
O7D Li1 Ti2 124.3(3)
O1A Li1 Ti2 115.7(3)
O7A Li1 Ti2 103.1(3)
O1D Li1 Ti1 113.6(3)
O7D Li1 Ti1 100.2(3)
O1A Li1 Ti1 30.72(14)
O7A Li1 Ti1 122.5(3)
Ti2 Li1 Ti1 106.92(16)
O1D Li1 Li3 85.4(3)
O7D Li1 Li3 156.9(3)
O1A Li1 Li3 56.7(2)
O7A Li1 Li3 99.3(3)
Ti2 Li1 Li3 59.20(16)
Ti1 Li1 Li3 59.64(15)
O1E Li2 O1B 136.7(4)
O1E Li2 O7B 112.4(4)
O1B Li2 O7B 94.5(3)
O1E Li2 O7E 93.5(3)
O1B Li2 O7E 113.9(4)
O7B Li2 O7E 102.5(3)
O1E Li2 Ti1 116.0(3)
O1B Li2 Ti1 30.71(16)
O7B Li2 Ti1 124.9(3)
O7E Li2 Ti1 99.5(3)
O1E Li2 Ti2 31.35(14)
O1B Li2 Ti2 114.4(3)
O7B Li2 Ti2 99.0(3)
O7E Li2 Ti2 124.7(3)
Ti1 Li2 Ti2 108.56(19)
O1E Li2 Li3 56.1(2)
O1B Li2 Li3 85.2(3)
O7B Li2 Li3 155.1(3)
O7E Li2 Li3 100.4(3)
Ti1 Li2 Li3 59.89(17)
Ti2 Li2 Li3 59.25(16)
O1F Li3 O1C 135.5(4)
O1F Li3 O7F 94.9(3)
O1C Li3 O7F 113.9(4)
O1F Li3 O7C 112.0(4)
O1C Li3 O7C 95.7(3)
O7F Li3 O7C 100.8(3)
O1F Li3 Ti2 30.41(15)
O1C Li3 Ti2 114.2(3)
O7F Li3 Ti2 125.1(3)
O7C Li3 Ti2 99.2(3)
O1F Li3 Ti1 114.8(3)
O1C Li3 Ti1 30.16(13)
O7F Li3 Ti1 101.1(3)
O7C Li3 Ti1 125.7(3)
Ti2 Li3 Ti1 107.34(18)
O1F Li3 Li1 55.4(2)
O1C Li3 Li1 85.6(3)
O7F Li3 Li1 100.0(3)
O7C Li3 Li1 156.6(4)
Ti2 Li3 Li1 59.68(16)
Ti1 Li3 Li1 59.69(16)
O1F Li3 Li2 84.7(3)
O1C Li3 Li2 55.3(2)
O7F Li3 Li2 156.6(3)
O7C Li3 Li2 101.1(3)
Ti2 Li3 Li2 59.00(17)
Ti1 Li3 Li2 58.65(16)
Li1 Li3 Li2 60.67(18)
O2B Ti1 O2A 93.37(12)
O2B Ti1 O2C 93.91(12)
O2A Ti1 O2C 94.45(11)
O2B Ti1 O1B 79.43(11)
O2A Ti1 O1B 161.94(11)
O2C Ti1 O1B 102.50(11)
O2B Ti1 O1A 103.83(11)
O2A Ti1 O1A 79.28(11)
O2C Ti1 O1A 161.44(11)
O1B Ti1 O1A 86.34(10)
O2B Ti1 O1C 162.36(12)
O2A Ti1 O1C 103.13(11)
O2C Ti1 O1C 78.81(10)
O1B Ti1 O1C 86.43(10)
O1A Ti1 O1C 85.58(10)
O2B Ti1 Li2 107.39(15)
O2A Ti1 Li2 157.45(15)
O2C Ti1 Li2 92.86(14)
O1B Ti1 Li2 28.99(14)
O1A Ti1 Li2 87.10(14)
O1C Ti1 Li2 57.56(14)
O2B Ti1 Li3 156.76(14)
O2A Ti1 Li3 95.99(14)
O2C Ti1 Li3 106.48(13)
O1B Ti1 Li3 85.24(14)
O1A Ti1 Li3 57.49(13)
O1C Ti1 Li3 28.09(12)
Li2 Ti1 Li3 61.47(17)
O2B Ti1 Li1 96.20(14)
O2A Ti1 Li1 108.02(13)
O2C Ti1 Li1 154.68(14)
O1B Ti1 Li1 57.03(13)
O1A Ti1 Li1 29.31(13)
O1C Ti1 Li1 84.71(13)
Li2 Ti1 Li1 61.96(16)
Li3 Ti1 Li1 60.66(16)
O2D Ti2 O2F 93.66(12)
O2D Ti2 O2E 94.26(12)
O2F Ti2 O2E 93.80(12)
O2D Ti2 O1F 161.47(11)
O2F Ti2 O1F 79.37(11)
O2E Ti2 O1F 103.25(11)
O2D Ti2 O1D 79.36(11)
O2F Ti2 O1D 101.82(11)
O2E Ti2 O1D 163.42(11)
O1F Ti2 O1D 85.26(10)
O2D Ti2 O1E 102.93(11)
O2F Ti2 O1E 162.38(12)
O2E Ti2 O1E 79.24(11)
O1F Ti2 O1E 86.45(10)
O1D Ti2 O1E 87.23(10)
O2D Ti2 Li2 94.83(16)
O2F Ti2 Li2 156.06(14)
O2E Ti2 Li2 107.82(13)
O1F Ti2 Li2 85.62(15)
O1D Ti2 Li2 58.08(13)
O1E Ti2 Li2 29.17(13)
O2D Ti2 Li3 156.47(14)
O2F Ti2 Li3 107.13(14)
O2E Ti2 Li3 95.22(14)
O1F Ti2 Li3 28.41(13)
O1D Ti2 Li3 85.55(13)
O1E Ti2 Li3 58.05(13)
Li2 Ti2 Li3 61.75(17)
O2D Ti2 Li1 107.48(14)
O2F Ti2 Li1 94.01(14)
O2E Ti2 Li1 156.34(14)
O1F Ti2 Li1 56.53(13)
O1D Ti2 Li1 28.74(13)
O1E Ti2 Li1 86.72(13)
Li2 Ti2 Li1 62.08(16)
Li3 Ti2 Li1 61.13(15)
C1A O1A Li1 123.8(3)
C1A O1A Ti1 113.9(2)
Li1 O1A Ti1 120.0(2)
C2A O2A Ti1 118.0(2)
O1A C1A C6A 127.0(4)
O1A C1A C2A 114.0(3)
C6A C1A C2A 118.9(3)
O2A C2A C3A 124.2(4)
O2A C2A C1A 114.3(3)
C3A C2A C1A 121.4(4)
C2A C3A C4A 119.1(4)
C5A C4A C3A 120.4(4)
C4A C5A C6A 121.9(4)
C1A C6A C5A 118.2(4)
C1A C6A C7A 120.8(3)
C5A C6A C7A 121.0(3)
O7A C7A O8A 121.7(4)
O7A C7A C6A 126.0(3)
O8A C7A C6A 112.3(3)
C7A O7A Li1 128.6(3)
C7A O8A C9A 116.6(3)
O8A C9A C10A 110.0(3)
C15A C10A C11A 119.3(4)
C15A C10A C9A 122.2(4)
C11A C10A C9A 118.5(4)
C12A C11A C10A 120.3(4)
C11A C12A O12A 115.8(4)
C11A C12A C13A 121.3(4)
O12A C12A C13A 122.9(4)
C12A O12A C16A 118.6(4)
C14A C13A C12A 118.2(4)
O14A C14A C13A 123.7(4)
O14A C14A C15A 115.6(4)
C13A C14A C15A 120.6(4)
C14A O14A C17A 119.3(3)
C10A C15A C14A 120.2(4)
C1B O1B Li2 121.7(3)
C1B O1B Ti1 113.9(2)
Li2 O1B Ti1 120.3(3)
C2B O2B Ti1 118.0(2)
O1B C1B C6B 125.9(4)
O1B C1B C2B 113.1(3)
C6B C1B C2B 121.0(3)
O2B C2B C3B 124.8(4)
O2B C2B C1B 114.9(3)
C3B C2B C1B 120.3(4)
C4B C3B C2B 119.3(4)
C5B C4B C3B 120.8(4)
C4B C5B C6B 121.4(4)
C1B C6B C5B 117.1(4)
C1B C6B C7B 122.8(4)
C5B C6B C7B 120.0(4)
O7B C7B O8B 121.9(4)
O7B C7B C6B 124.9(4)
O8B C7B C6B 113.2(4)
C7B O7B Li2 127.5(4)
C7B O8B C9B 117.9(4)
O8B C9B C10B 108.9(4)
C15B C10B C11B 120.3(5)
C15B C10B C9B 121.1(5)
C11B C10B C9B 118.6(5)
C12B C11B C10B 118.5(5)
O12B C12B C11B 123.9(5)
O12B C12B C13B 114.6(5)
C11B C12B C13B 121.4(5)
C12B O12B C16B 117.5(5)
C14B C13B C12B 118.9(5)
O14B C14B C13B 124.2(5)
O14B C14B C15B 115.6(5)
C13B C14B C15B 120.1(5)
C14B O14B C17B 119.4(4)
C10B C15B C14B 120.6(5)
C1C O1C Li3 122.2(3)
C1C O1C Ti1 113.8(2)
Li3 O1C Ti1 121.7(2)
C2C O2C Ti1 118.3(2)
O1C C1C C2C 114.0(3)
O1C C1C C6C 126.2(3)
C2C C1C C6C 119.7(3)
O2C C2C C3C 124.4(4)
O2C C2C C1C 114.5(3)
C3C C2C C1C 121.1(3)
C2C C3C C4C 119.2(4)
C5C C4C C3C 120.6(4)
C4C C5C C6C 121.5(4)
C1C C6C C5C 117.9(4)
C1C C6C C7C 122.0(3)
C5C C6C C7C 120.1(3)
O7C C7C O8C 120.8(4)
O7C C7C C6C 126.7(3)
O8C C7C C6C 112.5(3)
C7C O7C Li3 125.9(3)
C7C O8C C9C 115.9(3)
O8C C9C C10C 106.9(3)
C15C C10C C11C 120.6(3)
C15C C10C C9C 120.1(4)
C11C C10C C9C 119.2(4)
C10C C11C C12C 118.9(4)
C13C C12C O12C 115.8(4)
C13C C12C C11C 120.7(4)
O12C C12C C11C 123.4(4)
C12C O12C C16C 118.0(3)
C12C C13C C14C 120.7(4)
O14C C14C C13C 115.5(3)
O14C C14C C15C 125.2(4)
C13C C14C C15C 119.2(4)
C14C O14C C17C 118.7(3)
C10C C15C C14C 119.9(4)
C1D O1D Li1 123.4(3)
C1D O1D Ti2 113.2(2)
Li1 O1D Ti2 120.6(2)
C2D O2D Ti2 118.1(3)
O1D C1D C2D 114.5(3)
O1D C1D C6D 126.1(4)
C2D C1D C6D 119.3(4)
O2D C2D C3D 124.4(4)
O2D C2D C1D 114.0(3)
C3D C2D C1D 121.5(4)
C2D C3D C4D 118.7(4)
C5D C4D C3D 120.8(4)
C4D C5D C6D 121.7(4)
C5D C6D C1D 117.9(4)
C5D C6D C7D 121.0(4)
C1D C6D C7D 121.0(4)
O7D C7D O8D 120.9(4)
O7D C7D C6D 126.2(4)
O8D C7D C6D 112.8(4)
C7D O7D Li1 127.6(4)
C7D O8D C9D 115.3(4)
O8D C9D C10D 108.2(4)
C15D C10D C11D 120.7(4)
C15D C10D C9D 119.6(5)
C11D C10D C9D 119.7(4)
C10D C11D C12D 119.5(4)
O12D C12D C13D 114.5(4)
O12D C12D C11D 125.1(4)
C13D C12D C11D 120.3(5)
C12D O12D C16D 117.2(4)
C14D C13D C12D 119.3(4)
C13D C14D O14D 124.4(4)
C13D C14D C15D 120.5(5)
O14D C14D C15D 115.1(5)
C14D O14D C17D 117.2(5)
C10D C15D C14D 119.6(5)
C1E O1E Li2 123.3(3)
C1E O1E Ti2 113.6(2)
Li2 O1E Ti2 119.5(2)
C2E O2E Ti2 117.6(2)
O1E C1E C6E 126.7(4)
O1E C1E C2E 114.3(3)
C6E C1E C2E 119.0(3)
O2E C2E C3E 124.6(4)
O2E C2E C1E 114.1(3)
C3E C2E C1E 121.3(4)
C2E C3E C4E 119.0(4)
C5E C4E C3E 120.8(4)
C4E C5E C6E 121.8(4)
C1E C6E C5E 118.0(4)
C1E C6E C7E 120.8(3)
C5E C6E C7E 121.1(4)
O7E C7E O8E 120.5(4)
O7E C7E C6E 126.5(3)
O8E C7E C6E 112.9(4)
C7E O7E Li2 126.5(4)
C7E O8E C9E 116.1(4)
O8E C9E C10E 109.1(4)
C15E C10E C11E 120.8(5)
C15E C10E C9E 122.8(5)
C11E C10E C9E 116.4(5)
C10E C11E C12E 118.3(6)
O12E C12E C13E 115.6(6)
O12E C12E C11E 123.7(8)
C13E C12E C11E 120.7(6)
C12E O12E C16E 117.8(6)
C14E C13E C12E 120.0(6)
C13E C14E O14E 124.2(5)
C13E C14E C15E 120.8(7)
O14E C14E C15E 115.0(6)
C14E O14E C17E 117.8(7)
C10E C15E C14E 119.5(6)
C1F O1F Li3 122.3(3)
C1F O1F Ti2 113.8(2)
Li3 O1F Ti2 121.2(2)
C2F O2F Ti2 117.9(2)
O1F C1F C6F 126.4(4)
O1F C1F C2F 113.7(3)
C6F C1F C2F 119.9(3)
O2F C2F C3F 124.4(4)
O2F C2F C1F 114.7(3)
C3F C2F C1F 120.9(4)
C2F C3F C4F 119.4(4)
C3F C4F C5F 120.7(4)
C4F C5F C6F 120.8(4)
C1F C6F C5F 118.2(4)
C1F C6F C7F 122.3(3)
C5F C6F C7F 119.5(4)
O7F C7F O8F 121.2(4)
O7F C7F C6F 124.5(4)
O8F C7F C6F 114.3(3)
C7F O7F Li3 128.1(3)
C7F O8F C9F 114.8(3)
O8F C9F C10F 109.4(3)
C11F C10F C15F 120.3(4)
C11F C10F C9F 118.9(4)
C15F C10F C9F 120.5(4)
C12F C11F C10F 120.1(4)
O12F C12F C13F 116.6(4)
O12F C12F C11F 123.6(4)
C13F C12F C11F 119.7(4)
C12F O12F C16F 117.8(4)
C14F C13F C12F 120.5(4)
O14F C14F C13F 115.7(4)
O14F C14F C15F 122.9(5)
C13F C14F C15F 121.4(4)
C14F O14F C17F 117.3(4)
C14F C15F C10F 117.9(4)
O131 Li4 O111 114.3(6)
O131 Li4 O121 108.2(5)
O111 Li4 O121 112.2(6)
O131 Li4 O101 108.6(5)
O111 Li4 O101 107.1(4)
O121 Li4 O101 106.0(5)
C102 O101 Li4 132.7(5)
O101 C102 N103 125.3(5)
C102 N103 C104 121.0(5)
C102 N103 C105 122.0(5)
C104 N103 C105 117.0(5)
C112 O111 Li4 137.4(6)
O111 C112 N113 124.8(8)
C112 N113 C115 122.4(7)
C112 N113 C114 121.1(7)
C115 N113 C114 116.5(6)
C122 O121 Li4 133.1(6)
O121 C122 N123 124.3(8)
C122 N123 C125 122.4(7)
C122 N123 C124 120.8(6)
C125 N123 C124 116.7(6)
C132 O131 Li4 131.6(7)
O131 C132 N133 122.2(7)
C132 N133 C134 123.6(7)
C132 N133 C135 116.5(7)
C134 N133 C135 119.9(7)
O203 C202 C201 107.3(13)
C202 O203 C204 116.9(13)
O203 C204 C205 101.4(12)

loop_
_geom_bond_atom_site_label_1
_geom_bond_atom_site_label_2
_geom_bond_distance
Li1 O1D 1.925(7)
Li1 O7D 1.928(7)
Li1 O1A 1.957(7)
Li1 O7A 1.961(7)
Li1 Ti2 3.448(7)
Li1 Ti1 3.464(7)
Li1 Li3 3.497(9)
Li2 O1E 1.915(8)
Li2 O1B 1.919(7)
Li2 O7B 1.923(8)
Li2 O7E 1.940(7)
Li2 Ti1 3.418(7)
Li2 Ti2 3.421(7)
Li2 Li3 3.516(10)
Li3 O1F 1.908(7)
Li3 O1C 1.917(7)
Li3 O7F 1.918(7)
Li3 O7C 1.935(7)
Li3 Ti2 3.430(7)
Li3 Ti1 3.462(7)
Ti1 O2B 1.885(3)
Ti1 O2A 1.904(3)
Ti1 O2C 1.912(2)
Ti1 O1B 2.021(3)
Ti1 O1A 2.043(3)
Ti1 O1C 2.045(3)
Ti2 O2D 1.894(3)
Ti2 O2F 1.900(3)
Ti2 O2E 1.903(3)
Ti2 O1F 2.029(3)
Ti2 O1D 2.043(3)
Ti2 O1E 2.045(2)
O1A C1A 1.336(4)
O2A C2A 1.349(4)
C1A C6A 1.400(5)
C1A C2A 1.420(6)
C2A C3A 1.381(6)
C3A C4A 1.392(6)
C4A C5A 1.365(6)
C5A C6A 1.415(6)
C6A C7A 1.469(6)
C7A O7A 1.215(5)
C7A O8A 1.346(4)
O8A C9A 1.438(5)
C9A C10A 1.507(6)
C10A C15A 1.380(6)
C10A C11A 1.384(6)
C11A C12A 1.371(6)
C12A O12A 1.386(5)
C12A C13A 1.390(6)
O12A C16A 1.417(5)
C13A C14A 1.384(6)
C14A O14A 1.367(5)
C14A C15A 1.393(6)
O14A C17A 1.411(5)
O1B C1B 1.354(4)
O2B C2B 1.347(5)
C1B C6B 1.392(6)
C1B C2B 1.400(6)
C2B C3B 1.393(6)
C3B C4B 1.384(7)
C4B C5B 1.362(7)
C5B C6B 1.434(6)
C6B C7B 1.449(6)
C7B O7B 1.228(5)
C7B O8B 1.333(5)
O8B C9B 1.467(6)
C9B C10B 1.495(7)
C10B C15B 1.366(7)
C10B C11B 1.395(8)
C11B C12B 1.382(8)
C12B O12B 1.370(6)
C12B C13B 1.394(7)
O12B C16B 1.438(8)
C13B C14B 1.370(7)
C14B O14B 1.356(6)
C14B C15B 1.392(7)
O14B C17B 1.401(6)
O1C C1C 1.350(4)
O2C C2C 1.347(4)
C1C C2C 1.406(5)
C1C C6C 1.407(5)
C2C C3C 1.372(5)
C3C C4C 1.400(6)
C4C C5C 1.366(6)
C5C C6C 1.409(5)
C6C C7C 1.471(6)
C7C O7C 1.214(4)
C7C O8C 1.353(4)
O8C C9C 1.454(5)
C9C C10C 1.500(5)
C10C C15C 1.383(6)
C10C C11C 1.387(6)
C11C C12C 1.388(5)
C12C C13C 1.366(6)
C12C O12C 1.368(5)
O12C C16C 1.425(6)
C13C C14C 1.385(6)
C14C O14C 1.361(5)
C14C C15C 1.392(5)
O14C C17C 1.408(5)
O1D C1D 1.345(5)
O2D C2D 1.355(5)
C1D C2D 1.406(6)
C1D C6D 1.415(5)
C2D C3D 1.376(6)
C3D C4D 1.399(7)
C4D C5D 1.367(7)
C5D C6D 1.402(6)
C6D C7D 1.465(6)
C7D O7D 1.225(5)
C7D O8D 1.351(5)
O8D C9D 1.447(6)
C9D C10D 1.515(6)
C10D C15D 1.364(7)
C10D C11D 1.382(7)
C11D C12D 1.391(7)
C12D O12D 1.363(6)
C12D C13D 1.384(7)
O12D C16D 1.428(7)
C13D C14D 1.374(7)
C14D O14D 1.377(6)
C14D C15D 1.400(7)
O14D C17D 1.432(7)
O1E C1E 1.334(4)
O2E C2E 1.359(5)
C1E C6E 1.401(5)
C1E C2E 1.415(6)
C2E C3E 1.379(5)
C3E C4E 1.389(6)
C4E C5E 1.355(7)
C5E C6E 1.414(6)
C6E C7E 1.464(6)
C7E O7E 1.221(5)
C7E O8E 1.351(4)
O8E C9E 1.440(6)
C9E C10E 1.512(6)
C10E C15E 1.382(8)
C10E C11E 1.387(8)
C11E C12E 1.399(8)
C12E O12E 1.355(8)
C12E C13E 1.388(10)
O12E C16E 1.406(11)
C13E C14E 1.352(10)
C14E O14E 1.374(8)
C14E C15E 1.394(7)
O14E C17E 1.433(7)
O1F C1F 1.347(4)
O2F C2F 1.342(5)
C1F C6F 1.402(5)
C1F C2F 1.409(6)
C2F C3F 1.380(5)
C3F C4F 1.385(6)
C4F C5F 1.387(6)
C5F C6F 1.413(5)
C6F C7F 1.468(6)
C7F O7F 1.221(4)
C7F O8F 1.342(5)
O8F C9F 1.453(5)
C9F C10F 1.504(6)
C10F C11F 1.390(6)
C10F C15F 1.400(6)
C11F C12F 1.387(6)
C12F O12F 1.373(6)
C12F C13F 1.374(7)
O12F C16F 1.418(6)
C13F C14F 1.369(7)
C14F O14F 1.368(5)
C14F C15F 1.396(7)
O14F C17F 1.373(7)
Li4 O131 1.879(11)
Li4 O111 1.899(10)
Li4 O121 1.947(11)
Li4 O101 1.961(10)
O101 C102 1.239(6)
C102 N103 1.311(7)
N103 C104 1.438(6)
N103 C105 1.458(7)
O111 C112 1.252(8)
C112 N113 1.281(8)
N113 C115 1.445(9)
N113 C114 1.459(9)
O121 C122 1.232(8)
C122 N123 1.296(8)
N123 C125 1.451(9)
N123 C124 1.471(8)
O131 C132 1.259(10)
C132 N133 1.322(10)
N133 C134 1.419(7)
N133 C135 1.433(9)
C201 C202 1.508(10)
C202 O203 1.407(10)
O203 C204 1.413(9)
C204 C205 1.512(10)

loop_
_geom_torsion_atom_site_label_1
_geom_torsion_atom_site_label_2
_geom_torsion_atom_site_label_3
_geom_torsion_atom_site_label_4
_geom_torsion
O1D Li1 Li3 O1F 52.9(3)
O7D Li1 Li3 O1F 141.9(9)
O1A Li1 Li3 O1F -150.1(3)
O7A Li1 Li3 O1F -63.9(3)
Ti2 Li1 Li3 O1F 35.87(16)
Ti1 Li1 Li3 O1F 173.8(3)
O1D Li1 Li3 O1C -104.5(3)
O7D Li1 Li3 O1C -15.5(10)
O1A Li1 Li3 O1C 52.6(3)
O7A Li1 Li3 O1C 138.8(3)
Ti2 Li1 Li3 O1C -121.5(3)
Ti1 Li1 Li3 O1C 16.41(17)
O1D Li1 Li3 O7F 141.9(3)
O7D Li1 Li3 O7F -129.0(9)
O1A Li1 Li3 O7F -61.0(3)
O7A Li1 Li3 O7F 25.2(4)
Ti2 Li1 Li3 O7F 125.0(3)
Ti1 Li1 Li3 O7F -97.2(3)
O1D Li1 Li3 O7C -10.5(9)
O7D Li1 Li3 O7C 78.6(13)
O1A Li1 Li3 O7C 146.6(9)
O7A Li1 Li3 O7C -127.2(8)
Ti2 Li1 Li3 O7C -27.4(8)
Ti1 Li1 Li3 O7C 110.4(8)
O1D Li1 Li3 Ti2 16.98(17)
O7D Li1 Li3 Ti2 106.0(9)
O1A Li1 Li3 Ti2 174.1(3)
O7A Li1 Li3 Ti2 -99.8(3)
Ti1 Li1 Li3 Ti2 137.88(17)
O1D Li1 Li3 Ti1 -120.9(3)
O7D Li1 Li3 Ti1 -31.9(9)
O1A Li1 Li3 Ti1 36.17(16)
O7A Li1 Li3 Ti1 122.3(3)
Ti2 Li1 Li3 Ti1 -137.88(17)
O1D Li1 Li3 Li2 -52.2(2)
O7D Li1 Li3 Li2 36.8(9)
O1A Li1 Li3 Li2 104.9(3)
O7A Li1 Li3 Li2 -168.9(4)
Ti2 Li1 Li3 Li2 -69.16(18)
Ti1 Li1 Li3 Li2 68.72(18)
O1E Li2 Li3 O1F 54.4(3)
O1B Li2 Li3 O1F -104.9(3)
O7B Li2 Li3 O1F -14.7(9)
O7E Li2 Li3 O1F 141.6(3)
Ti1 Li2 Li3 O1F -123.3(2)
Ti2 Li2 Li3 O1F 17.30(16)
O1E Li2 Li3 O1C -146.3(3)
O1B Li2 Li3 O1C 54.4(3)
O7B Li2 Li3 O1C 144.6(8)
O7E Li2 Li3 O1C -59.1(3)
Ti1 Li2 Li3 O1C 35.94(15)
Ti2 Li2 Li3 O1C 176.6(3)
O1E Li2 Li3 O7F 144.5(9)
O1B Li2 Li3 O7F -14.8(9)
O7B Li2 Li3 O7F 75.5(13)
O7E Li2 Li3 O7F -128.2(8)
Ti1 Li2 Li3 O7F -33.2(8)
Ti2 Li2 Li3 O7F 107.4(9)
O1E Li2 Li3 O7C -57.0(3)
O1B Li2 Li3 O7C 143.6(3)
O7B Li2 Li3 O7C -126.1(8)
O7E Li2 Li3 O7C 30.2(4)
Ti1 Li2 Li3 O7C 125.2(3)
Ti2 Li2 Li3 O7C -94.2(3)
O1E Li2 Li3 Ti2 37.11(16)
O1B Li2 Li3 Ti2 -122.2(3)
O7B Li2 Li3 Ti2 -32.0(8)
O7E Li2 Li3 Ti2 124.3(3)
Ti1 Li2 Li3 Ti2 -140.64(16)
O1E Li2 Li3 Ti1 177.8(3)
O1B Li2 Li3 Ti1 18.45(17)
O7B Li2 Li3 Ti1 108.7(8)
O7E Li2 Li3 Ti1 -95.0(3)
Ti2 Li2 Li3 Ti1 140.64(16)
O1E Li2 Li3 Li1 107.4(3)
O1B Li2 Li3 Li1 -52.0(2)
O7B Li2 Li3 Li1 38.3(8)
O7E Li2 Li3 Li1 -165.4(4)
Ti1 Li2 Li3 Li1 -70.40(17)
Ti2 Li2 Li3 Li1 70.25(18)
O1E Li2 Ti1 O2B 155.7(3)
O1B Li2 Ti1 O2B 15.9(3)
O7B Li2 Ti1 O2B 6.9(4)
O7E Li2 Ti1 O2B -105.7(3)
Ti2 Li2 Ti1 O2B 122.69(17)
Li3 Li2 Ti1 O2B 157.78(15)
O1E Li2 Ti1 O2A -0.5(6)
O1B Li2 Ti1 O2A -140.2(3)
O7B Li2 Ti1 O2A -149.3(3)
O7E Li2 Ti1 O2A 98.2(4)
Ti2 Li2 Ti1 O2A -33.5(5)
Li3 Li2 Ti1 O2A 1.6(4)
O1E Li2 Ti1 O2C -109.3(3)
O1B Li2 Ti1 O2C 110.9(3)
O7B Li2 Ti1 O2C 101.9(3)
O7E Li2 Ti1 O2C -10.7(3)
Ti2 Li2 Ti1 O2C -142.31(18)
Li3 Li2 Ti1 O2C -107.22(16)
O1E Li2 Ti1 O1B 139.8(5)
O7B Li2 Ti1 O1B -9.0(2)
O7E Li2 Ti1 O1B -121.6(4)
Ti2 Li2 Ti1 O1B 106.8(3)
Li3 Li2 Ti1 O1B 141.9(3)
O1E Li2 Ti1 O1A 52.1(3)
O1B Li2 Ti1 O1A -87.7(3)
O7B Li2 Ti1 O1A -96.7(3)
O7E Li2 Ti1 O1A 150.7(3)
Ti2 Li2 Ti1 O1A 19.10(17)
Li3 Li2 Ti1 O1A 54.19(15)
O1E Li2 Ti1 O1C -34.5(3)
O1B Li2 Ti1 O1C -174.3(3)
O7B Li2 Ti1 O1C 176.7(4)
O7E Li2 Ti1 O1C 64.1(2)
Ti2 Li2 Ti1 O1C -67.50(18)
Li3 Li2 Ti1 O1C -32.41(15)
O1E Li2 Ti1 Li3 -2.1(3)
O1B Li2 Ti1 Li3 -141.9(3)
O7B Li2 Ti1 Li3 -150.9(4)
O7E Li2 Ti1 Li3 96.5(3)
Ti2 Li2 Ti1 Li3 -35.09(17)
O1E Li2 Ti1 Li1 67.9(3)
O1B Li2 Ti1 Li1 -71.9(3)
O7B Li2 Ti1 Li1 -80.9(4)
O7E Li2 Ti1 Li1 166.5(3)
Ti2 Li2 Ti1 Li1 34.89(17)
Li3 Li2 Ti1 Li1 69.99(19)
O1F Li3 Ti1 O2B 0.2(6)
O1C Li3 Ti1 O2B -140.0(3)
O7F Li3 Ti1 O2B 101.0(4)
O7C Li3 Ti1 O2B -146.9(3)
Ti2 Li3 Ti1 O2B -31.4(4)
Li1 Li3 Ti1 O2B 5.9(4)
Li2 Li3 Ti1 O2B -66.2(4)
O1F Li3 Ti1 O2A -113.0(3)
O1C Li3 Ti1 O2A 106.8(3)
O7F Li3 Ti1 O2A -12.2(3)
O7C Li3 Ti1 O2A 99.9(4)
Ti2 Li3 Ti1 O2A -144.66(15)
Li1 Li3 Ti1 O2A -107.33(16)
Li2 Li3 Ti1 O2A -179.38(16)
O1F Li3 Ti1 O2C 150.6(3)
O1C Li3 Ti1 O2C 10.3(3)
O7F Li3 Ti1 O2C -108.7(2)
O7C Li3 Ti1 O2C 3.4(4)
Ti2 Li3 Ti1 O2C 118.88(16)
Li1 Li3 Ti1 O2C 156.22(16)
Li2 Li3 Ti1 O2C 84.17(17)
O1F Li3 Ti1 O1B 48.9(3)
O1C Li3 Ti1 O1B -91.3(3)
O7F Li3 Ti1 O1B 149.7(2)
O7C Li3 Ti1 O1B -98.2(4)
Ti2 Li3 Ti1 O1B 17.23(15)
Li1 Li3 Ti1 O1B 54.57(15)
Li2 Li3 Ti1 O1B -17.48(15)
O1F Li3 Ti1 O1A -39.8(3)
O1C Li3 Ti1 O1A 180.0(3)
O7F Li3 Ti1 O1A 61.0(2)
O7C Li3 Ti1 O1A 173.1(4)
Ti2 Li3 Ti1 O1A -71.45(16)
Li1 Li3 Ti1 O1A -34.11(16)
Li2 Li3 Ti1 O1A -106.16(19)
O1F Li3 Ti1 O1C 140.2(5)
O7F Li3 Ti1 O1C -119.0(4)
O7C Li3 Ti1 O1C -6.9(2)
Ti2 Li3 Ti1 O1C 108.6(3)
Li1 Li3 Ti1 O1C 145.9(3)
Li2 Li3 Ti1 O1C 73.9(3)
O1F Li3 Ti1 Li2 66.4(3)
O1C Li3 Ti1 Li2 -73.9(3)
O7F Li3 Ti1 Li2 167.2(3)
O7C Li3 Ti1 Li2 -80.8(4)
Ti2 Li3 Ti1 Li2 34.71(17)
Li1 Li3 Ti1 Li2 72.05(19)
O1F Li3 Ti1 Li1 -5.7(3)
O1C Li3 Ti1 Li1 -145.9(3)
O7F Li3 Ti1 Li1 95.1(3)
O7C Li3 Ti1 Li1 -152.8(4)
Ti2 Li3 Ti1 Li1 -37.33(16)
Li2 Li3 Ti1 Li1 -72.05(19)
O1D Li1 Ti1 O2B -108.7(3)
O7D Li1 Ti1 O2B -9.8(3)
O1A Li1 Ti1 O2B 107.3(3)
O7A Li1 Ti1 O2B 101.0(3)
Ti2 Li1 Ti1 O2B -140.65(17)
Li3 Li1 Ti1 O2B -177.67(17)
O1D Li1 Ti1 O2A 155.7(3)
O7D Li1 Ti1 O2A -105.4(2)
O1A Li1 Ti1 O2A 11.7(3)
O7A Li1 Ti1 O2A 5.4(4)
Ti2 Li1 Ti1 O2A 123.76(16)
Li3 Li1 Ti1 O2A 86.74(17)
O1D Li1 Ti1 O2C 4.3(6)
O7D Li1 Ti1 O2C 103.1(4)
O1A Li1 Ti1 O2C -139.7(3)
O7A Li1 Ti1 O2C -146.0(3)
Ti2 Li1 Ti1 O2C -27.7(4)
Li3 Li1 Ti1 O2C -64.7(4)
O1D Li1 Ti1 O1B -35.5(2)
O7D Li1 Ti1 O1B 63.3(2)
O1A Li1 Ti1 O1B -179.6(3)
O7A Li1 Ti1 O1B 174.2(4)
Ti2 Li1 Ti1 O1B -67.53(16)
Li3 Li1 Ti1 O1B -104.55(19)
O1D Li1 Ti1 O1A 144.0(5)
O7D Li1 Ti1 O1A -117.1(4)
O7A Li1 Ti1 O1A -6.3(2)
Ti2 Li1 Ti1 O1A 112.0(3)
Li3 Li1 Ti1 O1A 75.0(3)
O1D Li1 Ti1 O1C 53.6(3)
O7D Li1 Ti1 O1C 152.5(3)
O1A Li1 Ti1 O1C -90.4(3)
O7A Li1 Ti1 O1C -96.7(3)
Ti2 Li1 Ti1 O1C 21.65(16)
Li3 Li1 Ti1 O1C -15.37(16)
O1D Li1 Ti1 Li2 -2.2(3)
O7D Li1 Ti1 Li2 96.6(3)
O1A Li1 Ti1 Li2 -146.3(3)
O7A Li1 Ti1 Li2 -152.5(4)
Ti2 Li1 Ti1 Li2 -34.23(17)
Li3 Li1 Ti1 Li2 -71.2(2)
O1D Li1 Ti1 Li3 69.0(3)
O7D Li1 Ti1 Li3 167.9(3)
O1A Li1 Ti1 Li3 -75.0(3)
O7A Li1 Ti1 Li3 -81.3(3)
Ti2 Li1 Ti1 Li3 37.02(17)
O1E Li2 Ti2 O2D 108.0(3)
O1B Li2 Ti2 O2D -109.8(3)
O7B Li2 Ti2 O2D -10.7(2)
O7E Li2 Ti2 O2D 101.4(4)
Ti1 Li2 Ti2 O2D -142.27(18)
Li3 Li2 Ti2 O2D -177.63(15)
O1E Li2 Ti2 O2F -141.6(3)
O1B Li2 Ti2 O2F 0.6(6)
O7B Li2 Ti2 O2F 99.7(4)
O7E Li2 Ti2 O2F -148.2(3)
Ti1 Li2 Ti2 O2F -31.9(5)
Li3 Li2 Ti2 O2F -67.3(4)
O1E Li2 Ti2 O2E 12.0(3)
O1B Li2 Ti2 O2E 154.1(3)
O7B Li2 Ti2 O2E -106.7(2)
O7E Li2 Ti2 O2E 5.3(4)
Ti1 Li2 Ti2 O2E 121.67(17)
Li3 Li2 Ti2 O2E 86.31(17)
O1E Li2 Ti2 O1F -90.6(3)
O1B Li2 Ti2 O1F 51.6(3)
O7B Li2 Ti2 O1F 150.7(2)
O7E Li2 Ti2 O1F -97.2(4)
Ti1 Li2 Ti2 O1F 19.15(17)
Li3 Li2 Ti2 O1F -16.21(14)
O1E Li2 Ti2 O1D -177.7(4)
O1B Li2 Ti2 O1D -35.5(3)
O7B Li2 Ti2 O1D 63.6(2)
O7E Li2 Ti2 O1D 175.7(5)
Ti1 Li2 Ti2 O1D -67.99(16)
Li3 Li2 Ti2 O1D -103.35(18)
O1B Li2 Ti2 O1E 142.2(5)
O7B Li2 Ti2 O1E -118.7(4)
O7E Li2 Ti2 O1E -6.6(2)
Ti1 Li2 Ti2 O1E 109.7(4)
Li3 Li2 Ti2 O1E 74.4(3)
O1E Li2 Ti2 Li3 -74.4(3)
O1B Li2 Ti2 Li3 67.8(3)
O7B Li2 Ti2 Li3 167.0(3)
O7E Li2 Ti2 Li3 -81.0(4)
Ti1 Li2 Ti2 Li3 35.36(17)
O1E Li2 Ti2 Li1 -144.7(4)
O1B Li2 Ti2 Li1 -2.6(3)
O7B Li2 Ti2 Li1 96.6(3)
O7E Li2 Ti2 Li1 -151.4(5)
Ti1 Li2 Ti2 Li1 -35.03(17)
Li3 Li2 Ti2 Li1 -70.39(19)
O1F Li3 Ti2 O2D -138.3(3)
O1C Li3 Ti2 O2D 2.9(5)
O7F Li3 Ti2 O2D -146.5(3)
O7C Li3 Ti2 O2D 103.4(4)
Ti1 Li3 Ti2 O2D -28.6(4)
Li1 Li3 Ti2 O2D -66.0(4)
Li2 Li3 Ti2 O2D 5.9(4)
O1F Li3 Ti2 O2F 12.7(3)
O1C Li3 Ti2 O2F 153.9(3)
O7F Li3 Ti2 O2F 4.6(4)
O7C Li3 Ti2 O2F -105.6(2)
Ti1 Li3 Ti2 O2F 122.38(16)
Li1 Li3 Ti2 O2F 85.04(17)
Li2 Li3 Ti2 O2F 156.95(15)
O1F Li3 Ti2 O2E 108.4(3)
O1C Li3 Ti2 O2E -110.5(3)
O7F Li3 Ti2 O2E 100.2(3)
O7C Li3 Ti2 O2E -10.0(3)
Ti1 Li3 Ti2 O2E -142.01(16)
Li1 Li3 Ti2 O2E -179.35(16)
Li2 Li3 Ti2 O2E -107.44(15)
O1C Li3 Ti2 O1F 141.1(5)
O7F Li3 Ti2 O1F -8.2(2)
O7C Li3 Ti2 O1F -118.4(4)
Ti1 Li3 Ti2 O1F 109.6(3)
Li1 Li3 Ti2 O1F 72.3(3)
Li2 Li3 Ti2 O1F 144.2(3)
O1F Li3 Ti2 O1D -88.3(3)
O1C Li3 Ti2 O1D 52.9(3)
O7F Li3 Ti2 O1D -96.4(3)
O7C Li3 Ti2 O1D 153.4(2)
Ti1 Li3 Ti2 O1D 21.37(15)
Li1 Li3 Ti2 O1D -15.97(15)
Li2 Li3 Ti2 O1D 55.93(15)
O1F Li3 Ti2 O1E -177.8(3)
O1C Li3 Ti2 O1E -36.7(2)
O7F Li3 Ti2 O1E 174.0(4)
O7C Li3 Ti2 O1E 63.9(2)
Ti1 Li3 Ti2 O1E -68.14(16)
Li1 Li3 Ti2 O1E -105.48(18)
Li2 Li3 Ti2 O1E -33.58(15)
O1F Li3 Ti2 Li2 -144.2(3)
O1C Li3 Ti2 Li2 -3.1(2)
O7F Li3 Ti2 Li2 -152.4(4)
O7C Li3 Ti2 Li2 97.4(3)
Ti1 Li3 Ti2 Li2 -34.56(16)
Li1 Li3 Ti2 Li2 -71.90(19)
O1F Li3 Ti2 Li1 -72.3(3)
O1C Li3 Ti2 Li1 68.8(3)
O7F Li3 Ti2 Li1 -80.5(3)
O7C Li3 Ti2 Li1 169.3(3)
Ti1 Li3 Ti2 Li1 37.34(16)
Li2 Li3 Ti2 Li1 71.90(19)
O1D Li1 Ti2 O2D 12.3(3)
O7D Li1 Ti2 O2D 4.7(4)
O1A Li1 Ti2 O2D 152.0(3)
O7A Li1 Ti2 O2D -109.4(2)
Ti1 Li1 Ti2 O2D 120.30(16)
Li3 Li1 Ti2 O2D 157.52(15)
O1D Li1 Ti2 O2F 107.4(3)
O7D Li1 Ti2 O2F 99.8(3)
O1A Li1 Ti2 O2F -112.9(3)
O7A Li1 Ti2 O2F -14.3(3)
Ti1 Li1 Ti2 O2F -144.59(17)
Li3 Li1 Ti2 O2F -107.37(16)
O1D Li1 Ti2 O2E -143.6(3)
O7D Li1 Ti2 O2E -151.2(3)
O1A Li1 Ti2 O2E -3.9(6)
O7A Li1 Ti2 O2E 94.7(4)
Ti1 Li1 Ti2 O2E -35.6(4)
Li3 Li1 Ti2 O2E 1.6(4)
O1D Li1 Ti2 O1F -178.1(3)
O7D Li1 Ti2 O1F 174.2(4)
O1A Li1 Ti2 O1F -38.4(2)
O7A Li1 Ti2 O1F 60.2(2)
Ti1 Li1 Ti2 O1F -70.13(16)
Li3 Li1 Ti2 O1F -32.91(15)
O7D Li1 Ti2 O1D -7.6(2)
O1A Li1 Ti2 O1D 139.7(5)
O7A Li1 Ti2 O1D -121.7(4)
Ti1 Li1 Ti2 O1D 108.0(3)
Li3 Li1 Ti2 O1D 145.2(3)
O1D Li1 Ti2 O1E -90.2(3)
O7D Li1 Ti2 O1E -97.9(3)
O1A Li1 Ti2 O1E 49.5(3)
O7A Li1 Ti2 O1E 148.1(3)
Ti1 Li1 Ti2 O1E 17.78(16)
Li3 Li1 Ti2 O1E 55.00(16)
O1D Li1 Ti2 Li2 -73.9(3)
O7D Li1 Ti2 Li2 -81.5(4)
O1A Li1 Ti2 Li2 65.8(3)
O7A Li1 Ti2 Li2 164.5(3)
Ti1 Li1 Ti2 Li2 34.14(18)
Li3 Li1 Ti2 Li2 71.4(2)
O1D Li1 Ti2 Li3 -145.2(3)
O7D Li1 Ti2 Li3 -152.9(4)
O1A Li1 Ti2 Li3 -5.5(3)
O7A Li1 Ti2 Li3 93.1(3)
Ti1 Li1 Ti2 Li3 -37.22(16)
O1D Li1 O1A C1A 146.9(5)
O7D Li1 O1A C1A -90.5(4)
O7A Li1 O1A C1A 12.8(4)
Ti2 Li1 O1A C1A 118.3(3)
Ti1 Li1 O1A C1A -161.9(4)
Li3 Li1 O1A C1A 112.7(3)
O1D Li1 O1A Ti1 -51.2(7)
O7D Li1 O1A Ti1 71.4(4)
O7A Li1 O1A Ti1 174.71(17)
Ti2 Li1 O1A Ti1 -79.8(3)
Li3 Li1 O1A Ti1 -85.4(2)
O2B Ti1 O1A C1A 85.8(2)
O2A Ti1 O1A C1A -5.1(2)
O2C Ti1 O1A C1A -76.7(4)
O1B Ti1 O1A C1A 163.9(2)
O1C Ti1 O1A C1A -109.4(2)
Li2 Ti1 O1A C1A -167.0(3)
Li3 Ti1 O1A C1A -109.4(3)
Li1 Ti1 O1A C1A 163.6(4)
O2B Ti1 O1A Li1 -77.8(3)
O2A Ti1 O1A Li1 -168.7(3)
O2C Ti1 O1A Li1 119.7(4)
O1B Ti1 O1A Li1 0.4(3)
O1C Ti1 O1A Li1 87.1(3)
Li2 Ti1 O1A Li1 29.4(3)
Li3 Ti1 O1A Li1 87.0(3)
O2B Ti1 O2A C2A -97.8(3)
O2C Ti1 O2A C2A 168.0(2)
O1B Ti1 O2A C2A -32.2(5)
O1A Ti1 O2A C2A 5.6(2)
O1C Ti1 O2A C2A 88.4(3)
Li2 Ti1 O2A C2A 59.4(5)
Li3 Ti1 O2A C2A 60.9(3)
Li1 Ti1 O2A C2A -0.2(3)
Li1 O1A C1A C6A -13.6(6)
Ti1 O1A C1A C6A -176.5(3)
Li1 O1A C1A C2A 166.7(3)
Ti1 O1A C1A C2A 3.8(4)
Ti1 O2A C2A C3A 174.5(3)
Ti1 O2A C2A C1A -5.2(4)
O1A C1A C2A O2A 0.6(5)
C6A C1A C2A O2A -179.1(3)
O1A C1A C2A C3A -179.1(3)
C6A C1A C2A C3A 1.1(5)
O2A C2A C3A C4A 179.7(4)
C1A C2A C3A C4A -0.5(6)
C2A C3A C4A C5A -0.8(6)
C3A C4A C5A C6A 1.6(7)
O1A C1A C6A C5A 179.9(4)
C2A C1A C6A C5A -0.3(5)
O1A C1A C6A C7A 1.3(6)
C2A C1A C6A C7A -179.0(3)
C4A C5A C6A C1A -1.0(6)
C4A C5A C6A C7A 177.7(4)
C1A C6A C7A O7A 10.0(6)
C5A C6A C7A O7A -168.7(4)
C1A C6A C7A O8A -171.4(3)
C5A C6A C7A O8A 9.9(5)
O8A C7A O7A Li1 174.8(4)
C6A C7A O7A Li1 -6.8(6)
O1D Li1 O7A C7A -149.6(4)
O7D Li1 O7A C7A 110.0(4)
O1A Li1 O7A C7A -3.4(5)
Ti2 Li1 O7A C7A -120.4(4)
Ti1 Li1 O7A C7A -0.2(6)
Li3 Li1 O7A C7A -60.0(4)
O7A C7A O8A C9A -3.9(5)
C6A C7A O8A C9A 177.4(3)
C7A O8A C9A C10A -161.3(3)
O8A C9A C10A C15A -0.5(6)
O8A C9A C10A C11A 179.5(4)
C15A C10A C11A C12A -0.3(6)
C9A C10A C11A C12A 179.7(4)
C10A C11A C12A O12A -179.7(4)
C10A C11A C12A C13A 0.3(6)
C11A C12A O12A C16A 168.1(4)
C13A C12A O12A C16A -11.9(6)
C11A C12A C13A C14A -0.4(6)
O12A C12A C13A C14A 179.6(4)
C12A C13A C14A O14A -178.4(4)
C12A C13A C14A C15A 0.6(6)
C13A C14A O14A C17A 5.4(7)
C15A C14A O14A C17A -173.7(4)
C11A C10A C15A C14A 0.5(6)
C9A C10A C15A C14A -179.5(4)
O14A C14A C15A C10A 178.5(4)
C13A C14A C15A C10A -0.7(7)
O1E Li2 O1B C1B 146.3(5)
O7B Li2 O1B C1B 16.6(4)
O7E Li2 O1B C1B -89.1(5)
Ti1 Li2 O1B C1B -155.9(4)
Ti2 Li2 O1B C1B 118.6(3)
Li3 Li2 O1B C1B 171.7(3)
O1E Li2 O1B Ti1 -57.7(7)
O7B Li2 O1B Ti1 172.57(18)
O7E Li2 O1B Ti1 66.8(4)
Ti2 Li2 O1B Ti1 -85.4(3)
Li3 Li2 O1B Ti1 -32.4(3)
O2B Ti1 O1B C1B -6.9(2)
O2A Ti1 O1B C1B -74.6(4)
O2C Ti1 O1B C1B 84.8(2)
O1A Ti1 O1B C1B -111.7(2)
O1C Ti1 O1B C1B 162.5(2)
Li2 Ti1 O1B C1B 157.7(4)
Li3 Ti1 O1B C1B -169.3(2)
Li1 Ti1 O1B C1B -111.5(3)
O2B Ti1 O1B Li2 -164.6(3)
O2A Ti1 O1B Li2 127.7(4)
O2C Ti1 O1B Li2 -72.9(3)
O1A Ti1 O1B Li2 90.6(3)
O1C Ti1 O1B Li2 4.8(3)
Li3 Ti1 O1B Li2 33.0(3)
Li1 Ti1 O1B Li2 90.8(3)
O2A Ti1 O2B C2B 170.5(3)
O2C Ti1 O2B C2B -94.8(3)
O1B Ti1 O2B C2B 7.2(3)
O1A Ti1 O2B C2B 90.7(3)
O1C Ti1 O2B C2B -30.1(5)
Li2 Ti1 O2B C2B -0.5(3)
Li3 Ti1 O2B C2B 56.8(5)
Li1 Ti1 O2B C2B 62.0(3)
Li2 O1B C1B C6B -18.3(5)
Ti1 O1B C1B C6B -175.6(3)
Li2 O1B C1B C2B 162.8(3)
Ti1 O1B C1B C2B 5.4(4)
Ti1 O2B C2B C3B 172.6(3)
Ti1 O2B C2B C1B -6.4(4)
O1B C1B C2B O2B 0.3(5)
C6B C1B C2B O2B -178.8(3)
O1B C1B C2B C3B -178.8(4)
C6B C1B C2B C3B 2.1(6)
O2B C2B C3B C4B 178.8(4)
C1B C2B C3B C4B -2.2(6)
C2B C3B C4B C5B 1.1(7)
C3B C4B C5B C6B 0.1(8)
O1B C1B C6B C5B -179.8(4)
C2B C1B C6B C5B -0.9(6)
O1B C1B C6B C7B 4.5(6)
C2B C1B C6B C7B -176.6(4)
C4B C5B C6B C1B -0.2(7)
C4B C5B C6B C7B 175.7(4)
C1B C6B C7B O7B 8.6(6)
C5B C6B C7B O7B -167.0(4)
C1B C6B C7B O8B -172.1(4)
C5B C6B C7B O8B 12.3(6)
O8B C7B O7B Li2 175.7(4)
C6B C7B O7B Li2 -5.1(6)
O1E Li2 O7B C7B -151.2(4)
O1B Li2 O7B C7B -6.0(5)
O7E Li2 O7B C7B 109.7(4)
Ti1 Li2 O7B C7B -1.4(6)
Ti2 Li2 O7B C7B -121.6(4)
Li3 Li2 O7B C7B -94.2(9)
O7B C7B O8B C9B 4.8(6)
C6B C7B O8B C9B -174.5(4)
C7B O8B C9B C10B 99.5(5)
O8B C9B C10B C15B 92.8(6)
O8B C9B C10B C11B -88.0(6)
C15B C10B C11B C12B 1.8(8)
C9B C10B C11B C12B -177.4(5)
C10B C11B C12B O12B 175.2(5)
C10B C11B C12B C13B -3.1(8)
C11B C12B O12B C16B 5.8(9)
C13B C12B O12B C16B -175.8(6)
O12B C12B C13B C14B -175.3(5)
C11B C12B C13B C14B 3.1(8)
C12B C13B C14B O14B 176.2(5)
C12B C13B C14B C15B -1.8(8)
C13B C14B O14B C17B 0.0(8)
C15B C14B O14B C17B 178.1(5)
C11B C10B C15B C14B -0.7(8)
C9B C10B C15B C14B 178.6(5)
O14B C14B C15B C10B -177.5(5)
C13B C14B C15B C10B 0.7(8)
O1F Li3 O1C C1C 142.2(5)
O7F Li3 O1C C1C -91.9(4)
O7C Li3 O1C C1C 12.5(5)
Ti2 Li3 O1C C1C 115.3(3)
Ti1 Li3 O1C C1C -161.9(4)
Li1 Li3 O1C C1C 169.1(3)
Li2 Li3 O1C C1C 112.1(3)
O1F Li3 O1C Ti1 -55.9(6)
O7F Li3 O1C Ti1 69.9(4)
O7C Li3 O1C Ti1 174.38(19)
Ti2 Li3 O1C Ti1 -82.9(3)
Li1 Li3 O1C Ti1 -29.0(3)
Li2 Li3 O1C Ti1 -86.1(2)
O2B Ti1 O1C C1C -73.5(5)
O2A Ti1 O1C C1C 85.3(2)
O2C Ti1 O1C C1C -6.7(2)
O1B Ti1 O1C C1C -110.2(2)
O1A Ti1 O1C C1C 163.2(2)
Li2 Ti1 O1C C1C -107.4(3)
Li3 Ti1 O1C C1C 163.3(4)
Li1 Ti1 O1C C1C -167.3(3)
O2B Ti1 O1C Li3 123.2(4)
O2A Ti1 O1C Li3 -77.9(3)
O2C Ti1 O1C Li3 -169.9(3)
O1B Ti1 O1C Li3 86.6(3)
O1A Ti1 O1C Li3 0.0(3)
Li2 Ti1 O1C Li3 89.4(3)
Li1 Ti1 O1C Li3 29.4(3)
O2B Ti1 O2C C2C 170.8(3)
O2A Ti1 O2C C2C -95.5(3)
O1B Ti1 O2C C2C 90.8(3)
O1A Ti1 O2C C2C -26.2(5)
O1C Ti1 O2C C2C 7.0(3)
Li2 Ti1 O2C C2C 63.2(3)
Li3 Ti1 O2C C2C 2.1(3)
Li1 Ti1 O2C C2C 57.4(4)
Li3 O1C C1C C2C 168.5(3)
Ti1 O1C C1C C2C 5.3(4)
Li3 O1C C1C C6C -10.8(6)
Ti1 O1C C1C C6C -174.0(3)
Ti1 O2C C2C C3C 173.0(3)
Ti1 O2C C2C C1C -6.3(4)
O1C C1C C2C O2C 0.2(5)
C6C C1C C2C O2C 179.6(3)
O1C C1C C2C C3C -179.1(3)
C6C C1C C2C C3C 0.2(6)
O2C C2C C3C C4C -178.7(4)
C1C C2C C3C C4C 0.6(6)
C2C C3C C4C C5C -0.7(6)
C3C C4C C5C C6C -0.1(7)
O1C C1C C6C C5C 178.3(4)
C2C C1C C6C C5C -0.9(5)
O1C C1C C6C C7C 0.9(6)
C2C C1C C6C C7C -178.4(3)
C4C C5C C6C C1C 0.9(6)
C4C C5C C6C C7C 178.4(4)
C1C C6C C7C O7C 4.5(6)
C5C C6C C7C O7C -172.9(4)
C1C C6C C7C O8C -175.8(3)
C5C C6C C7C O8C 6.8(5)
O8C C7C O7C Li3 -178.2(4)
C6C C7C O7C Li3 1.5(6)
O1F Li3 O7C C7C -152.9(4)
O1C Li3 O7C C7C -8.5(5)
O7F Li3 O7C C7C 107.3(4)
Ti2 Li3 O7C C7C -124.2(3)
Ti1 Li3 O7C C7C -5.0(6)
Li1 Li3 O7C C7C -100.4(9)
Li2 Li3 O7C C7C -64.2(4)
O7C C7C O8C C9C -3.4(5)
C6C C7C O8C C9C 176.9(3)
C7C O8C C9C C10C 178.8(3)
O8C C9C C10C C15C -84.4(4)
O8C C9C C10C C11C 93.0(4)
C15C C10C C11C C12C 1.1(6)
C9C C10C C11C C12C -176.3(4)
C10C C11C C12C C13C -1.7(7)
C10C C11C C12C O12C 177.0(4)
C13C C12C O12C C16C 174.8(5)
C11C C12C O12C C16C -3.9(7)
O12C C12C C13C C14C -178.1(4)
C11C C12C C13C C14C 0.7(7)
C12C C13C C14C O14C 179.1(4)
C12C C13C C14C C15C 1.0(7)
C13C C14C O14C C17C -179.0(4)
C15C C14C O14C C17C -1.0(6)
C11C C10C C15C C14C 0.5(6)
C9C C10C C15C C14C 177.8(4)
O14C C14C C15C C10C -179.5(4)
C13C C14C C15C C10C -1.5(6)
O7D Li1 O1D C1D 14.1(4)
O1A Li1 O1D C1D 142.9(5)
O7A Li1 O1D C1D -90.9(4)
Ti2 Li1 O1D C1D -159.5(4)
Ti1 Li1 O1D C1D 117.1(3)
Li3 Li1 O1D C1D 171.0(3)
O7D Li1 O1D Ti2 173.67(18)
O1A Li1 O1D Ti2 -57.6(6)
O7A Li1 O1D Ti2 68.6(4)
Ti1 Li1 O1D Ti2 -83.4(3)
Li3 Li1 O1D Ti2 -29.4(3)
O2D Ti2 O1D C1D -6.6(2)
O2F Ti2 O1D C1D 85.0(2)
O2E Ti2 O1D C1D -75.1(5)
O1F Ti2 O1D C1D 163.0(2)
O1E Ti2 O1D C1D -110.3(2)
Li2 Ti2 O1D C1D -109.2(3)
Li3 Ti2 O1D C1D -168.4(2)
Li1 Ti2 O1D C1D 161.5(4)
O2D Ti2 O1D Li1 -168.1(3)
O2F Ti2 O1D Li1 -76.5(3)
O2E Ti2 O1D Li1 123.4(4)
O1F Ti2 O1D Li1 1.6(3)
O1E Ti2 O1D Li1 88.2(3)
Li2 Ti2 O1D Li1 89.4(3)
Li3 Ti2 O1D Li1 30.1(3)
O2F Ti2 O2D C2D -93.3(3)
O2E Ti2 O2D C2D 172.6(3)
O1F Ti2 O2D C2D -26.3(5)
O1D Ti2 O2D C2D 8.1(2)
O1E Ti2 O2D C2D 92.7(3)
Li2 Ti2 O2D C2D 64.3(3)
Li3 Ti2 O2D C2D 59.1(4)
Li1 Ti2 O2D C2D 2.1(3)
Li1 O1D C1D C2D 165.1(3)
Ti2 O1D C1D C2D 4.2(4)
Li1 O1D C1D C6D -13.6(5)
Ti2 O1D C1D C6D -174.5(3)
Ti2 O2D C2D C3D 171.8(3)
Ti2 O2D C2D C1D -8.2(4)
O1D C1D C2D O2D 2.1(5)
C6D C1D C2D O2D -179.1(3)
O1D C1D C2D C3D -177.9(3)
C6D C1D C2D C3D 0.8(6)
O2D C2D C3D C4D 179.1(4)
C1D C2D C3D C4D -0.9(6)
C2D C3D C4D C5D 0.4(7)
C3D C4D C5D C6D 0.2(8)
C4D C5D C6D C1D -0.3(7)
C4D C5D C6D C7D 176.3(4)
O1D C1D C6D C5D 178.4(4)
C2D C1D C6D C5D -0.2(6)
O1D C1D C6D C7D 1.8(6)
C2D C1D C6D C7D -176.8(3)
C5D C6D C7D O7D -169.9(4)
C1D C6D C7D O7D 6.6(6)
C5D C6D C7D O8D 8.5(6)
C1D C6D C7D O8D -175.0(3)
O8D C7D O7D Li1 -179.7(4)
C6D C7D O7D Li1 -1.4(6)
O1D Li1 O7D C7D -7.4(5)
O1A Li1 O7D C7D -151.7(4)
O7A Li1 O7D C7D 111.3(4)
Ti2 Li1 O7D C7D -3.5(6)
Ti1 Li1 O7D C7D -122.2(4)
Li3 Li1 O7D C7D -94.6(9)
O7D C7D O8D C9D -2.4(6)
C6D C7D O8D C9D 179.1(4)
C7D O8D C9D C10D 178.3(4)
O8D C9D C10D C15D -124.4(5)
O8D C9D C10D C11D 58.8(7)
C15D C10D C11D C12D 1.0(8)
C9D C10D C11D C12D 177.8(5)
C10D C11D C12D O12D -180.0(5)
C10D C11D C12D C13D -1.0(8)
C13D C12D O12D C16D -164.3(6)
C11D C12D O12D C16D 14.7(8)
O12D C12D C13D C14D 177.7(5)
C11D C12D C13D C14D -1.4(9)
C12D C13D C14D O14D -178.1(6)
C12D C13D C14D C15D 3.8(9)
C13D C14D O14D C17D 4.1(10)
C15D C14D O14D C17D -177.8(7)
C11D C10D C15D C14D 1.4(9)
C9D C10D C15D C14D -175.4(5)
C13D C14D C15D C10D -3.8(9)
O14D C14D C15D C10D 177.9(6)
O1B Li2 O1E C1E 148.4(5)
O7B Li2 O1E C1E -87.6(4)
O7E Li2 O1E C1E 17.4(5)
Ti1 Li2 O1E C1E 119.7(3)
Ti2 Li2 O1E C1E -157.1(5)
Li3 Li2 O1E C1E 117.6(4)
O1B Li2 O1E Ti2 -54.4(7)
O7B Li2 O1E Ti2 69.5(4)
O7E Li2 O1E Ti2 174.55(19)
Ti1 Li2 O1E Ti2 -83.1(3)
Li3 Li2 O1E Ti2 -85.3(2)
O2D Ti2 O1E C1E 82.8(3)
O2F Ti2 O1E C1E -77.1(5)
O2E Ti2 O1E C1E -9.2(2)
O1F Ti2 O1E C1E -113.4(2)
O1D Ti2 O1E C1E 161.2(3)
Li2 Ti2 O1E C1E 159.2(4)
Li3 Ti2 O1E C1E -112.3(3)
Li1 Ti2 O1E C1E -170.0(3)
O2D Ti2 O1E Li2 -76.5(3)
O2F Ti2 O1E Li2 123.7(4)
O2E Ti2 O1E Li2 -168.4(3)
O1F Ti2 O1E Li2 87.4(3)
O1D Ti2 O1E Li2 1.9(3)
Li3 Ti2 O1E Li2 88.4(3)
Li1 Ti2 O1E Li2 30.7(3)
O2D Ti2 O2E C2E -92.7(3)
O2F Ti2 O2E C2E 173.4(3)
O1F Ti2 O2E C2E 93.4(3)
O1D Ti2 O2E C2E -26.2(6)
O1E Ti2 O2E C2E 9.7(3)
Li2 Ti2 O2E C2E 3.8(3)
Li3 Ti2 O2E C2E 65.8(3)
Li1 Ti2 O2E C2E 64.3(5)
Li2 O1E C1E C6E -12.8(6)
Ti2 O1E C1E C6E -171.1(3)
Li2 O1E C1E C2E 165.5(4)
Ti2 O1E C1E C2E 7.2(4)
Ti2 O2E C2E C3E 169.6(3)
Ti2 O2E C2E C1E -8.7(4)
O1E C1E C2E O2E 0.5(5)
C6E C1E C2E O2E 178.9(3)
O1E C1E C2E C3E -178.0(4)
C6E C1E C2E C3E 0.5(6)
O2E C2E C3E C4E -177.7(4)
C1E C2E C3E C4E 0.5(6)
C2E C3E C4E C5E -1.4(7)
C3E C4E C5E C6E 1.3(7)
O1E C1E C6E C5E 177.6(4)
C2E C1E C6E C5E -0.6(6)
O1E C1E C6E C7E -1.3(6)
C2E C1E C6E C7E -179.5(4)
C4E C5E C6E C1E -0.3(7)
C4E C5E C6E C7E 178.6(4)
C1E C6E C7E O7E 5.1(7)
C5E C6E C7E O7E -173.8(4)
C1E C6E C7E O8E -174.9(4)
C5E C6E C7E O8E 6.2(6)
O8E C7E O7E Li2 -173.9(4)
C6E C7E O7E Li2 6.1(7)
O1E Li2 O7E C7E -14.8(5)
O1B Li2 O7E C7E -160.3(4)
O7B Li2 O7E C7E 99.0(5)
Ti1 Li2 O7E C7E -131.9(4)
Ti2 Li2 O7E C7E -11.3(6)
Li3 Li2 O7E C7E -71.0(5)
O7E C7E O8E C9E -1.9(6)
C6E C7E O8E C9E 178.2(4)
C7E O8E C9E C10E 162.4(4)
O8E C9E C10E C15E 6.4(7)
O8E C9E C10E C11E -173.7(4)
C15E C10E C11E C12E 0.0(8)
C9E C10E C11E C12E -179.9(5)
C10E C11E C12E O12E 179.2(6)
C10E C11E C12E C13E -0.3(9)
C13E C12E O12E C16E 173.8(7)
C11E C12E O12E C16E -5.8(10)
O12E C12E C13E C14E -178.4(6)
C11E C12E C13E C14E 1.2(10)
C12E C13E C14E O14E 178.7(6)
C12E C13E C14E C15E -1.7(10)
C13E C14E O14E C17E -5.6(10)
C15E C14E O14E C17E 174.8(7)
C11E C10E C15E C14E -0.5(8)
C9E C10E C15E C14E 179.4(5)
C13E C14E C15E C10E 1.4(8)
O14E C14E C15E C10E -179.0(5)
O1C Li3 O1F C1F 145.1(5)
O7F Li3 O1F C1F 13.1(4)
O7C Li3 O1F C1F -90.6(4)
Ti2 Li3 O1F C1F -160.2(4)
Ti1 Li3 O1F C1F 117.8(3)
Li1 Li3 O1F C1F 111.8(3)
Li2 Li3 O1F C1F 169.6(3)
O1C Li3 O1F Ti2 -54.8(6)
O7F Li3 O1F Ti2 173.28(17)
O7C Li3 O1F Ti2 69.6(4)
Ti1 Li3 O1F Ti2 -82.0(3)
Li1 Li3 O1F Ti2 -88.0(2)
Li2 Li3 O1F Ti2 -30.2(3)
O2D Ti2 O1F C1F -75.0(4)
O2F Ti2 O1F C1F -5.8(2)
O2E Ti2 O1F C1F 85.6(2)
O1D Ti2 O1F C1F -108.8(2)
O1E Ti2 O1F C1F 163.7(2)
Li2 Ti2 O1F C1F -167.1(2)
Li3 Ti2 O1F C1F 161.8(4)
Li1 Ti2 O1F C1F -107.9(3)
O2D Ti2 O1F Li3 123.2(4)
O2F Ti2 O1F Li3 -167.6(3)
O2E Ti2 O1F Li3 -76.2(3)
O1D Ti2 O1F Li3 89.4(3)
O1E Ti2 O1F Li3 1.9(3)
Li2 Ti2 O1F Li3 31.1(3)
Li1 Ti2 O1F Li3 90.3(3)
O2D Ti2 O2F C2F 169.9(3)
O2E Ti2 O2F C2F -95.6(3)
O1F Ti2 O2F C2F 7.2(3)
O1D Ti2 O2F C2F 90.0(3)
O1E Ti2 O2F C2F -29.7(5)
Li2 Ti2 O2F C2F 59.3(5)
Li3 Ti2 O2F C2F 1.1(3)
Li1 Ti2 O2F C2F 62.1(3)
Li3 O1F C1F C6F -13.2(5)
Ti2 O1F C1F C6F -174.8(3)
Li3 O1F C1F C2F 165.2(3)
Ti2 O1F C1F C2F 3.7(4)
Ti2 O2F C2F C3F 173.9(3)
Ti2 O2F C2F C1F -7.4(4)
O1F C1F C2F O2F 2.0(5)
C6F C1F C2F O2F -179.4(3)
O1F C1F C2F C3F -179.2(3)
C6F C1F C2F C3F -0.6(6)
O2F C2F C3F C4F 178.1(4)
C1F C2F C3F C4F -0.6(6)
C2F C3F C4F C5F 0.4(7)
C3F C4F C5F C6F 1.0(7)
O1F C1F C6F C5F -179.6(4)
C2F C1F C6F C5F 2.0(5)
O1F C1F C6F C7F 2.8(6)
C2F C1F C6F C7F -175.6(3)
C4F C5F C6F C1F -2.2(6)
C4F C5F C6F C7F 175.5(4)
C1F C6F C7F O7F 5.3(6)
C5F C6F C7F O7F -172.2(4)
C1F C6F C7F O8F -175.9(3)
C5F C6F C7F O8F 6.6(5)
O8F C7F O7F Li3 -180.0(3)
C6F C7F O7F Li3 -1.2(6)
O1F Li3 O7F C7F -6.6(5)
O1C Li3 O7F C7F -151.9(3)
O7C Li3 O7F C7F 106.9(4)
Ti2 Li3 O7F C7F -2.5(5)
Ti1 Li3 O7F C7F -123.1(3)
Li1 Li3 O7F C7F -62.3(4)
Li2 Li3 O7F C7F -94.6(9)
O7F C7F O8F C9F -1.4(5)
C6F C7F O8F C9F 179.7(3)
C7F O8F C9F C10F 174.6(3)
O8F C9F C10F C11F -128.2(4)
O8F C9F C10F C15F 57.3(5)
C15F C10F C11F C12F 1.0(7)
C9F C10F C11F C12F -173.4(4)
C10F C11F C12F O12F -179.5(4)
C10F C11F C12F C13F -0.8(7)
C13F C12F O12F C16F -169.5(5)
C11F C12F O12F C16F 9.3(7)
O12F C12F C13F C14F 177.9(5)
C11F C12F C13F C14F -0.8(8)
C12F C13F C14F O14F 179.1(5)
C12F C13F C14F C15F 2.3(8)
C13F C14F O14F C17F 169.6(6)
C15F C14F O14F C17F -13.7(8)
O14F C14F C15F C10F -178.6(4)
C13F C14F C15F C10F -2.0(7)
C11F C10F C15F C14F 0.4(7)
C9F C10F C15F C14F 174.7(4)
O131 Li4 O101 C102 -111.2(7)
O111 Li4 O101 C102 124.9(6)
O121 Li4 O101 C102 4.9(8)
Li4 O101 C102 N103 -172.7(5)
O101 C102 N103 C104 -1.1(8)
O101 C102 N103 C105 178.1(5)
O131 Li4 O111 C112 -165.7(7)
O121 Li4 O111 C112 70.6(9)
O101 Li4 O111 C112 -45.4(10)
Li4 O111 C112 N113 151.2(7)
O111 C112 N113 C115 -176.8(6)
O111 C112 N113 C114 0.5(10)
O131 Li4 O121 C122 18.3(10)
O111 Li4 O121 C122 145.4(7)
O101 Li4 O121 C122 -98.0(8)
Li4 O121 C122 N123 175.5(6)
O121 C122 N123 C125 -1.9(12)
O121 C122 N123 C124 -178.2(7)
O111 Li4 O131 C132 88.4(9)
O121 Li4 O131 C132 -145.8(8)
O101 Li4 O131 C132 -31.1(10)
Li4 O131 C132 N133 159.8(6)
O131 C132 N133 C134 1.9(10)
O131 C132 N133 C135 -177.4(7)
C201 C202 O203 C204 167(2)
C202 O203 C204 C205 179(2)
